data_4133436
loop_
_publ_author_name
'Hosier, Christopher A.'
'Ackerson, Christopher J.'

_publ_section_title
;
 Regiochemistry of Thiolate for Selenolate Ligand Exchange on Gold
 Clusters.
;
_journal_issue 1
_journal_name_full 'Journal of the American Chemical Society'
_journal_page_first 309
_journal_page_last 314
_journal_paper_doi 10.1021/jacs.8b10013
_journal_volume 141
_journal_year 2019
_chemical_formula_moiety 'C108 H90 Au25 S2.97 Se15.03, C15 N'
_chemical_formula_sum 'C123 H90 Au25 N S2.97 Se15.03'
_chemical_formula_weight 7788.10
_space_group_crystal_system triclinic
_space_group_IT_number 2
_space_group_name_Hall '-P 1'
_space_group_name_H-M_alt 'P -1'
_atom_sites_solution_hydrogens geom
_audit_creation_method SHELXL-2014/7
_cell_angle_alpha 83.35(3)
_cell_angle_beta 80.26(3)
_cell_angle_gamma 81.89(3)
_cell_formula_units_Z 2
_cell_length_a 16.597(3)
_cell_length_b 20.304(4)
_cell_length_c 23.758(5)
_cell_measurement_reflns_used 12078
_cell_measurement_temperature 100(2)
_cell_measurement_theta_max 28.766
_cell_measurement_theta_min 1.228
_cell_volume 7777(3)
_computing_structure_refinement 'SHELXL-2014/7 (Sheldrick, 2014)'
_diffrn_ambient_temperature 100(2)
_diffrn_measured_fraction_theta_full 0.731
_diffrn_measured_fraction_theta_max 0.836
_diffrn_measurement_device_type Synchrotron
_diffrn_radiation_type Synchrotron
_diffrn_radiation_wavelength 1.000
_diffrn_reflns_av_R_equivalents 0.0656
_diffrn_reflns_av_unetI/netI 0.1273
_diffrn_reflns_Laue_measured_fraction_full 0.731
_diffrn_reflns_Laue_measured_fraction_max 0.836
_diffrn_reflns_limit_h_max 13
_diffrn_reflns_limit_h_min -15
_diffrn_reflns_limit_k_max 19
_diffrn_reflns_limit_k_min -19
_diffrn_reflns_limit_l_max 22
_diffrn_reflns_limit_l_min -22
_diffrn_reflns_number 23553
_diffrn_reflns_point_group_measured_fraction_full 0.731
_diffrn_reflns_point_group_measured_fraction_max 0.836
_diffrn_reflns_theta_full 11.660
_diffrn_reflns_theta_max 28.721
_diffrn_reflns_theta_min 1.229
_diffrn_source 'Advanced Light Source Beamline 4.2.2'
_exptl_absorpt_coefficient_mu 35.793
_exptl_crystal_colour Black
_exptl_crystal_density_diffrn 3.326
_exptl_crystal_description 'Parallelogram prism'
_exptl_crystal_F_000 6737
_refine_diff_density_max 1.920
_refine_diff_density_min -2.083
_refine_diff_density_rms 0.225
_refine_ls_extinction_method none
_refine_ls_goodness_of_fit_ref 1.095
_refine_ls_hydrogen_treatment constr
_refine_ls_matrix_type full
_refine_ls_number_parameters 1305
_refine_ls_number_reflns 12078
_refine_ls_number_restraints 803
_refine_ls_restrained_S_all 1.070
_refine_ls_R_factor_all 0.0714
_refine_ls_R_factor_gt 0.0635
_refine_ls_shift/su_max 0.001
_refine_ls_shift/su_mean 0.000
_refine_ls_structure_factor_coef Fsqd
_refine_ls_weighting_details 'w=1/[\s^2^(Fo^2^)+(0.0578P)^2^+85.4881P] where P=(Fo^2^+2Fc^2^)/3'
_refine_ls_weighting_scheme calc
_refine_ls_wR_factor_gt 0.1820
_refine_ls_wR_factor_ref 0.1908
_reflns_Friedel_coverage 0.000
_reflns_number_gt 10094
_reflns_number_total 12078
_reflns_threshold_expression 'I > 2\s(I)'
_cod_data_source_file ja8b10013_si_001.cif
_cod_data_source_block CH6-04
_cod_database_code 4133436
_shelx_shelxl_version_number 2014/7
_shelx_space_group_comment
;
The symmetry employed for this shelxl refinement is uniquely defined
by the following loop, which should always be used as a source of
symmetry information in preference to the above space-group names.
They are only intended as comments.
;

loop_
_space_group_symop_operation_xyz
'x, y, z'
'-x, -y, -z'

loop_
_atom_site_label
_atom_site_type_symbol
_atom_site_fract_x
_atom_site_fract_y
_atom_site_fract_z
_atom_site_U_iso_or_equiv
_atom_site_adp_type
_atom_site_occupancy
_atom_site_site_symmetry_order
_atom_site_calc_flag
_atom_site_refinement_flags_posn
_atom_site_refinement_flags_adp
_atom_site_refinement_flags_occupancy
_atom_site_disorder_assembly
_atom_site_disorder_group
Au01 Au 0.25428(5) 0.25292(4) 0.74782(3) 0.0409(4) Uani 1 1 d . . . . .
Au02 Au 0.17320(6) 0.32065(5) 0.66117(5) 0.0469(3) Uani 1 1 d . . . . .
Au03 Au 0.42351(6) 0.21971(5) 0.71913(5) 0.0474(3) Uani 1 1 d . . . . .
Au04 Au 0.33432(6) 0.34988(5) 0.67858(5) 0.0467(3) Uani 1 1 d . . . . .
Au05 Au 0.33579(6) 0.18462(5) 0.83487(5) 0.0484(3) Uani 1 1 d . . . . .
Au06 Au 0.31772(6) 0.21909(5) 0.63722(5) 0.0478(3) Uani 1 1 d . . . . .
Au07 Au 0.19214(6) 0.38761(5) 0.75842(5) 0.0490(3) Uani 1 1 d . . . . .
Au08 Au 0.17355(6) 0.15684(5) 0.81913(5) 0.0477(3) Uani 1 1 d . . . . .
Au09 Au 0.35813(7) 0.31863(5) 0.79729(5) 0.0513(4) Uani 1 1 d . . . . .
Au0A Au 0.08494(6) 0.28453(5) 0.77914(5) 0.0480(3) Uani 1 1 d . . . . .
Au0B Au 0.15572(6) 0.18573(5) 0.69599(5) 0.0492(3) Uani 1 1 d . . . . .
Au0C Au 0.30727(6) 0.11840(5) 0.73358(5) 0.0499(3) Uani 1 1 d . . . . .
Au0D Au 0.19376(6) 0.28583(5) 0.85787(5) 0.0491(3) Uani 1 1 d . . . . .
Au0E Au 0.29439(6) 0.03684(5) 0.85583(5) 0.0555(4) Uani 1 1 d . . . . .
Au0F Au 0.21287(6) 0.47213(5) 0.64243(5) 0.0539(4) Uani 1 1 d . . . . .
Au0G Au -0.00213(6) 0.27992(6) 0.66897(5) 0.0577(4) Uani 1 1 d . . . . .
Au0H Au 0.02385(7) 0.22007(6) 0.90169(5) 0.0607(4) Uani 1 1 d . . . . .
Au0I Au 0.17590(7) 0.23561(6) 0.56430(5) 0.0593(4) Uani 1 1 d . . . . .
Au0J Au 0.48457(7) 0.28672(6) 0.59420(5) 0.0580(4) Uani 1 1 d . . . . .
Au0K Au 0.46742(7) 0.11137(6) 0.64010(6) 0.0641(4) Uani 1 1 d . . . . .
Au0L Au 0.33199(7) 0.27377(6) 0.93311(5) 0.0639(4) Uani 1 1 d . . . . .
Au0M Au 0.50873(7) 0.22425(6) 0.83239(5) 0.0636(4) Uani 1 1 d . . . . .
Au0N Au 0.15644(7) 0.04048(6) 0.75106(6) 0.0659(4) Uani 1 1 d . . . . .
Au0O Au 0.05182(7) 0.39588(6) 0.86658(5) 0.0655(4) Uani 1 1 d . . . . .
Au0P Au 0.33421(8) 0.46757(6) 0.75846(6) 0.0690(4) Uani 1 1 d . . . . .
Se13 Se 0.36579(17) 0.09449(15) 0.91185(14) 0.0585(8) Uani 1 1 d . U . . .
S1 S 0.3230(2) 0.22577(17) 0.53061(14) 0.0603(15) Uani 0.13(2) 1 d . . P A 1
Se1 Se 0.3230(2) 0.22577(17) 0.53061(14) 0.0603(15) Uani 0.87(2) 1 d . U P A 2
S2 S 0.0293(2) 0.23353(18) 0.57842(16) 0.0590(17) Uani 0.31(2) 1 d . . P A 1
Se2 Se 0.0293(2) 0.23353(18) 0.57842(16) 0.0590(17) Uani 0.69(2) 1 d . U P A 2
S3 S -0.05908(18) 0.31651(17) 0.76220(15) 0.0637(16) Uani 0.05(2) 1 d . . P A 1
Se3 Se -0.05908(18) 0.31651(17) 0.76220(15) 0.0637(16) Uani 0.95(2) 1 d . U P A 2
S4 S 0.1852(2) 0.29464(17) 0.96339(14) 0.0645(16) Uani 0.11(2) 1 d . . P B 1
Se4 Se 0.1852(2) 0.29464(17) 0.96339(14) 0.0645(16) Uani 0.89(2) 1 d . U P B 2
S5 S 0.4790(2) 0.27300(19) 0.92175(17) 0.0648(18) Uani 0.30(2) 1 d . . P B 1
Se5 Se 0.4790(2) 0.27300(19) 0.92175(17) 0.0648(18) Uani 0.70(2) 1 d . U P B 2
S6 S 0.06550(17) 0.10318(14) 0.88836(14) 0.0525(15) Uani 0.10(2) 1 d . . P C 1
Se6 Se 0.06550(17) 0.10318(14) 0.88836(14) 0.0525(15) Uani 0.90(2) 1 d . U P C 2
S7 S 0.1207(2) 0.48614(16) 0.81190(15) 0.0671(17) Uani 0.16(2) 1 d . . P C 1
Se7 Se 0.1207(2) 0.48614(16) 0.81190(15) 0.0671(17) Uani 0.84(2) 1 d . U P C 2
S8 S -0.0257(2) 0.32578(18) 0.93704(17) 0.0660(18) Uani 0.30(2) 1 d . . P C 1
Se8 Se -0.0257(2) 0.32578(18) 0.93704(17) 0.0660(18) Uani 0.70(2) 1 d . U P C 2
S9 S 0.56434(19) 0.18193(19) 0.74232(16) 0.0690(17) Uani 0.13(2) 1 d . . P B 1
Se9 Se 0.56434(19) 0.18193(19) 0.74232(16) 0.0690(17) Uani 0.87(2) 1 d . U P B 2
S10 S 0.4126(2) 0.02251(16) 0.70648(16) 0.0705(16) Uani 0.11(2) 1 d . . P D 1
Se10 Se 0.4126(2) 0.02251(16) 0.70648(16) 0.0705(16) Uani 0.89(2) 1 d . U P D 2
S11 S 0.5385(2) 0.17831(19) 0.56359(17) 0.0696(19) Uani 0.27(2) 1 d . . P D 1
Se11 Se 0.5385(2) 0.17831(19) 0.56359(17) 0.0696(19) Uani 0.73(2) 1 d . U P D 2
S12 S 0.44276(17) 0.40302(14) 0.61035(13) 0.0507(14) Uani 0.10(2) 1 d . . P D 1
Se12 Se 0.44276(17) 0.40302(14) 0.61035(13) 0.0507(14) Uani 0.90(2) 1 d . U P D 2
S14 S 0.2416(2) -0.03885(17) 0.80537(17) 0.0668(17) Uani 0.15(2) 1 d . . P E 1
Se14 Se 0.2416(2) -0.03885(17) 0.80537(17) 0.0668(17) Uani 0.85(2) 1 d . U P E 2
S15 S 0.0612(2) 0.10177(18) 0.69218(19) 0.0718(19) Uani 0.27(2) 1 d . . P E 1
Se15 Se 0.0612(2) 0.10177(18) 0.69218(19) 0.0718(19) Uani 0.73(2) 1 d . U P E 2
S16 S 0.14079(18) 0.41342(15) 0.58734(13) 0.0549(13) Uani 0.027(17) 1 d . . P F 1
Se16 Se 0.14079(18) 0.41342(15) 0.58734(13) 0.0549(13) Uani 0.973(17) 1 d . U P F 2
S17 S 0.2665(2) 0.54628(17) 0.69420(17) 0.0686(18) Uani 0.17(2) 1 d . . P F 1
Se17 Se 0.2665(2) 0.54628(17) 0.69420(17) 0.0686(18) Uani 0.83(2) 1 d . U P F 2
S18 S 0.4126(3) 0.41423(19) 0.83189(19) 0.086(2) Uani 0.17(2) 1 d . . P F 1
Se18 Se 0.4126(3) 0.41423(19) 0.83189(19) 0.086(2) Uani 0.83(2) 1 d . U P F 2
C24 C 0.2320(12) 0.4297(9) 0.9399(8) 0.129(11) Uani 1 1 d G U . . .
H24 H 0.2769 0.4107 0.9155 0.154 Uiso 1 1 calc R U . . .
C19 C 0.1759(13) 0.3897(7) 0.9718(8) 0.079(7) Uani 1 1 d G U . . .
C20 C 0.1088(12) 0.4181(11) 1.0083(8) 0.109(9) Uani 1 1 d G U . . .
H20 H 0.0713 0.3913 1.0296 0.131 Uiso 1 1 calc R U . . .
C21 C 0.0977(12) 0.4865(11) 1.0128(9) 0.134(11) Uani 1 1 d G U . . .
H21 H 0.0527 0.5055 1.0372 0.161 Uiso 1 1 calc R U . . .
C22 C 0.1537(16) 0.5265(7) 0.9810(10) 0.141(12) Uani 1 1 d G U . . .
H22 H 0.1463 0.5723 0.9840 0.169 Uiso 1 1 calc R U . . .
C23 C 0.2209(15) 0.4981(9) 0.9445(10) 0.164(12) Uani 1 1 d G U . . .
H23 H 0.2584 0.5249 0.9232 0.197 Uiso 1 1 calc R U . . .
C25 C 0.5159(11) 0.2033(8) 0.9759(8) 0.079(7) Uani 1 1 d G U . . .
C26 C 0.4624(8) 0.1833(9) 1.0244(9) 0.085(8) Uani 1 1 d G U . B .
H26 H 0.4071 0.2010 1.0289 0.102 Uiso 1 1 calc R U . . .
C27 C 0.4915(11) 0.1369(9) 1.0664(8) 0.095(9) Uani 1 1 d G U . B .
H27 H 0.4558 0.1235 1.0989 0.114 Uiso 1 1 calc R U . . .
C28 C 0.5742(12) 0.1104(9) 1.0597(8) 0.088(8) Uani 1 1 d G U . B .
H28 H 0.5937 0.0793 1.0877 0.105 Uiso 1 1 calc R U . . .
C29 C 0.6276(8) 0.1305(10) 1.0111(9) 0.086(8) Uani 1 1 d G U . B .
H29 H 0.6829 0.1128 1.0066 0.103 Uiso 1 1 calc R U . . .
C30 C 0.5985(10) 0.1769(10) 0.9692(8) 0.087(8) Uani 1 1 d G U . B .
H30 H 0.6343 0.1903 0.9367 0.104 Uiso 1 1 calc R U . . .
C35 C 0.6464(13) 0.3633(9) 0.6650(10) 0.113(10) Uani 1 1 d G U . . .
H35 H 0.6237 0.4067 0.6549 0.136 Uiso 1 1 calc R U . . .
C36 C 0.5957(8) 0.3162(11) 0.6918(9) 0.111(9) Uani 1 1 d G U . . .
H36 H 0.5391 0.3281 0.6996 0.133 Uiso 1 1 calc R U . . .
C31 C 0.6298(10) 0.2513(10) 0.7069(8) 0.075(7) Uani 1 1 d G U . . .
C32 C 0.7145(11) 0.2335(9) 0.6953(10) 0.113(10) Uani 1 1 d G U . . .
H32 H 0.7372 0.1901 0.7054 0.135 Uiso 1 1 calc R U . . .
C33 C 0.7652(8) 0.2806(12) 0.6685(10) 0.112(10) Uani 1 1 d G U . . .
H33 H 0.8219 0.2687 0.6607 0.135 Uiso 1 1 calc R U . . .
C34 C 0.7312(12) 0.3455(11) 0.6534(9) 0.112(10) Uani 1 1 d G U . . .
H34 H 0.7651 0.3770 0.6354 0.135 Uiso 1 1 calc R U . . .
C14 C -0.2029(10) 0.2577(8) 0.8123(9) 0.110(10) Uani 1 1 d G U . . .
H14 H -0.2280 0.3016 0.8086 0.132 Uiso 1 1 calc R U . . .
C13 C -0.1187(9) 0.2431(8) 0.7943(7) 0.052(6) Uani 1 1 d G U . . .
C18 C -0.0812(8) 0.1775(9) 0.7999(8) 0.089(8) Uani 1 1 d G U . . .
H18 H -0.0249 0.1678 0.7879 0.106 Uiso 1 1 calc R U . . .
C17 C -0.1279(12) 0.1265(8) 0.8233(9) 0.095(9) Uani 1 1 d G U . . .
H17 H -0.1028 0.0826 0.8270 0.114 Uiso 1 1 calc R U . . .
C16 C -0.2121(11) 0.1410(10) 0.8413(9) 0.096(9) Uani 1 1 d G U . . .
H16 H -0.2433 0.1069 0.8570 0.115 Uiso 1 1 calc R U . . .
C15 C -0.2496(8) 0.2066(11) 0.8357(9) 0.107(9) Uani 1 1 d G U . . .
H15 H -0.3059 0.2164 0.8478 0.128 Uiso 1 1 calc R U . . .
C7 C -0.0105(11) 0.3024(8) 0.5251(8) 0.074(7) Uani 1 1 d G U . . .
C8 C 0.0425(8) 0.3265(9) 0.4779(9) 0.080(8) Uani 1 1 d G U . A .
H8 H 0.0989 0.3127 0.4746 0.096 Uiso 1 1 calc R U . . .
C9 C 0.0113(11) 0.3711(9) 0.4356(7) 0.092(9) Uani 1 1 d G U . A .
H9 H 0.0468 0.3872 0.4039 0.111 Uiso 1 1 calc R U . . .
C10 C -0.0729(12) 0.3916(8) 0.4405(8) 0.082(8) Uani 1 1 d G U . A .
H10 H -0.0937 0.4215 0.4122 0.098 Uiso 1 1 calc R U . . .
C11 C -0.1259(8) 0.3676(9) 0.4877(9) 0.083(8) Uani 1 1 d G U . A .
H11 H -0.1822 0.3813 0.4910 0.099 Uiso 1 1 calc R U . . .
C12 C -0.0947(10) 0.3230(9) 0.5300(8) 0.076(8) Uani 1 1 d G U . A .
H12 H -0.1301 0.3069 0.5616 0.091 Uiso 1 1 calc R U . . .
C1 C 0.3400(11) 0.1431(8) 0.4995(9) 0.085(7) Uani 1 1 d G U . . .
C2 C 0.3720(12) 0.0858(11) 0.5304(7) 0.086(8) Uani 1 1 d G U . A .
H2 H 0.3788 0.0873 0.5683 0.103 Uiso 1 1 calc R U . . .
C3 C 0.3939(12) 0.0265(8) 0.5046(9) 0.109(10) Uani 1 1 d G U . A .
H3 H 0.4153 -0.0119 0.5253 0.130 Uiso 1 1 calc R U . . .
C4 C 0.3838(12) 0.0243(9) 0.4480(10) 0.117(10) Uani 1 1 d G U . A .
H4 H 0.3984 -0.0154 0.4308 0.141 Uiso 1 1 calc R U . . .
C5 C 0.3518(13) 0.0816(12) 0.4171(7) 0.130(11) Uani 1 1 d G U . A .
H5 H 0.3450 0.0802 0.3792 0.156 Uiso 1 1 calc R U . . .
C6 C 0.3299(13) 0.1410(9) 0.4429(8) 0.122(10) Uani 1 1 d G U . A .
H6 H 0.3085 0.1793 0.4222 0.147 Uiso 1 1 calc R U . . .
C72 C 0.4005(9) 0.5046(8) 0.5237(7) 0.060(7) Uani 1 1 d G U . . .
H72 H 0.4318 0.5292 0.5404 0.071 Uiso 1 1 calc R U . . .
C67 C 0.3905(9) 0.4393(9) 0.5459(6) 0.060(6) Uani 1 1 d G U . . .
C68 C 0.3436(10) 0.4025(7) 0.5210(7) 0.071(7) Uani 1 1 d G U . . .
H68 H 0.3369 0.3588 0.5358 0.085 Uiso 1 1 calc R U . . .
C69 C 0.3069(9) 0.4309(9) 0.4740(7) 0.073(7) Uani 1 1 d G U . . .
H69 H 0.2756 0.4063 0.4574 0.088 Uiso 1 1 calc R U . . .
C70 C 0.3170(9) 0.4962(9) 0.4519(6) 0.070(7) Uani 1 1 d G U . . .
H70 H 0.2924 0.5152 0.4205 0.084 Uiso 1 1 calc R U . . .
C71 C 0.3638(10) 0.5330(7) 0.4768(7) 0.067(7) Uani 1 1 d G U . . .
H71 H 0.3705 0.5767 0.4620 0.080 Uiso 1 1 calc R U . . .
C61 C 0.6539(10) 0.1623(12) 0.5776(11) 0.101(9) Uani 1 1 d G U . . .
C62 C 0.7128(15) 0.1972(11) 0.5427(10) 0.121(10) Uani 1 1 d G U . D .
H62 H 0.6969 0.2317 0.5160 0.145 Uiso 1 1 calc R U . . .
C63 C 0.7956(13) 0.1807(13) 0.5479(11) 0.121(11) Uani 1 1 d G U . D .
H63 H 0.8350 0.2042 0.5246 0.145 Uiso 1 1 calc R U . . .
C64 C 0.8195(10) 0.1293(14) 0.5878(13) 0.154(13) Uani 1 1 d G U . D .
H64 H 0.8749 0.1182 0.5913 0.185 Uiso 1 1 calc R U . . .
C65 C 0.7606(16) 0.0943(11) 0.6227(11) 0.156(13) Uani 1 1 d G U . D .
H65 H 0.7765 0.0598 0.6494 0.187 Uiso 1 1 calc R U . . .
C66 C 0.6778(14) 0.1108(12) 0.6176(11) 0.130(11) Uani 1 1 d G U . D .
H66 H 0.6384 0.0874 0.6409 0.156 Uiso 1 1 calc R U . . .
C55 C 0.3864(14) -0.0325(10) 0.6592(9) 0.104(9) Uani 1 1 d G U . . .
C56 C 0.4459(11) -0.0845(12) 0.6416(10) 0.123(10) Uani 1 1 d G U . D .
H56 H 0.4985 -0.0875 0.6511 0.148 Uiso 1 1 calc R U . . .
C57 C 0.4268(14) -0.1320(10) 0.6100(11) 0.135(11) Uani 1 1 d G U . D .
H57 H 0.4666 -0.1668 0.5982 0.162 Uiso 1 1 calc R U . . .
C58 C 0.3481(16) -0.1274(10) 0.5958(10) 0.124(11) Uani 1 1 d G U . D .
H58 H 0.3353 -0.1592 0.5746 0.149 Uiso 1 1 calc R U . . .
C59 C 0.2886(11) -0.0754(12) 0.6133(10) 0.138(11) Uani 1 1 d G U . D .
H59 H 0.2360 -0.0724 0.6039 0.165 Uiso 1 1 calc R U . . .
C60 C 0.3078(12) -0.0279(10) 0.6450(10) 0.119(10) Uani 1 1 d G U . D .
H60 H 0.2680 0.0069 0.6567 0.143 Uiso 1 1 calc R U . . .
C49 C 0.1159(9) 0.0754(9) 0.9533(6) 0.065(7) Uani 1 1 d G U . . .
C50 C 0.1607(10) 0.1144(7) 0.9776(8) 0.068(7) Uani 1 1 d G U . C .
H50 H 0.1701 0.1567 0.9602 0.081 Uiso 1 1 calc R U . . .
C51 C 0.1913(9) 0.0904(9) 1.0280(8) 0.068(7) Uani 1 1 d G U . C .
H51 H 0.2213 0.1165 1.0443 0.082 Uiso 1 1 calc R U . . .
C52 C 0.1772(10) 0.0273(10) 1.0541(6) 0.079(8) Uani 1 1 d G U . C .
H52 H 0.1977 0.0111 1.0878 0.094 Uiso 1 1 calc R U . . .
C53 C 0.1324(11) -0.0118(7) 1.0298(8) 0.080(8) Uani 1 1 d G U . C .
H53 H 0.1229 -0.0540 1.0472 0.096 Uiso 1 1 calc R U . . .
C54 C 0.1017(9) 0.0123(8) 0.9794(7) 0.056(6) Uani 1 1 d G U . C .
H54 H 0.0717 -0.0138 0.9631 0.068 Uiso 1 1 calc R U . . .
C44 C -0.1955(15) 0.3078(9) 0.9572(10) 0.127(11) Uani 1 1 d G U . . .
H44 H -0.1791 0.2712 0.9818 0.152 Uiso 1 1 calc R U . . .
C45 C -0.2786(13) 0.3260(12) 0.9538(11) 0.130(11) Uani 1 1 d G U . . .
H45 H -0.3178 0.3016 0.9761 0.156 Uiso 1 1 calc R U . . .
C46 C -0.3031(10) 0.3808(14) 0.9170(12) 0.139(12) Uani 1 1 d G U . . .
H46 H -0.3587 0.3930 0.9147 0.167 Uiso 1 1 calc R U . . .
C47 C -0.2445(15) 0.4173(11) 0.8836(10) 0.132(11) Uani 1 1 d G U . . .
H47 H -0.2609 0.4540 0.8590 0.159 Uiso 1 1 calc R U . . .
C48 C -0.1614(13) 0.3991(10) 0.8870(9) 0.102(9) Uani 1 1 d G U . . .
H48 H -0.1222 0.4236 0.8647 0.123 Uiso 1 1 calc R U . . .
C43 C -0.1369(10) 0.3444(10) 0.9238(10) 0.086(8) Uani 1 1 d G U . . .
C37 C 0.0314(11) 0.5422(9) 0.7844(8) 0.094(8) Uani 1 1 d G U . . .
C38 C 0.0442(9) 0.5829(10) 0.7333(7) 0.084(8) Uani 1 1 d G U . C .
H38 H 0.0950 0.5785 0.7097 0.101 Uiso 1 1 calc R U . . .
C39 C -0.0191(13) 0.6303(9) 0.7175(7) 0.116(10) Uani 1 1 d G U . C .
H39 H -0.0105 0.6576 0.6834 0.139 Uiso 1 1 calc R U . . .
C40 C -0.0951(11) 0.6369(10) 0.7528(10) 0.117(10) Uani 1 1 d G U . C .
H40 H -0.1374 0.6686 0.7423 0.140 Uiso 1 1 calc R U . . .
C41 C -0.1078(10) 0.5962(11) 0.8039(9) 0.142(12) Uani 1 1 d G U . C .
H41 H -0.1587 0.6006 0.8275 0.171 Uiso 1 1 calc R U . . .
C42 C -0.0446(13) 0.5488(10) 0.8197(8) 0.151(12) Uani 1 1 d G U . C .
H42 H -0.0531 0.5215 0.8539 0.181 Uiso 1 1 calc R U . . .
C96 C -0.0231(9) 0.4553(9) 0.5701(6) 0.072(7) Uani 1 1 d G U . . .
H96 H -0.0019 0.4461 0.5327 0.087 Uiso 1 1 calc R U . . .
C91 C 0.0281(7) 0.4449(8) 0.6118(7) 0.063(6) Uani 1 1 d G U . . .
C92 C -0.0034(9) 0.4586(8) 0.6678(7) 0.070(7) Uani 1 1 d G U . . .
H92 H 0.0309 0.4516 0.6957 0.084 Uiso 1 1 calc R U . . .
C93 C -0.0861(10) 0.4827(9) 0.6822(6) 0.069(7) Uani 1 1 d G U . . .
H93 H -0.1072 0.4918 0.7197 0.083 Uiso 1 1 calc R U . . .
C94 C -0.1373(7) 0.4931(8) 0.6405(8) 0.075(7) Uani 1 1 d G U . . .
H94 H -0.1927 0.5093 0.6502 0.091 Uiso 1 1 calc R U . . .
C95 C -0.1058(9) 0.4794(9) 0.5845(7) 0.065(7) Uani 1 1 d G U . . .
H95 H -0.1400 0.4864 0.5566 0.078 Uiso 1 1 calc R U . . .
C97 C 0.3502(11) 0.5869(9) 0.6473(8) 0.079(7) Uani 1 1 d G U . . .
C98 C 0.3259(10) 0.6345(10) 0.6045(9) 0.107(10) Uani 1 1 d G U . F .
H98 H 0.2708 0.6429 0.5997 0.128 Uiso 1 1 calc R U . . .
C99 C 0.3840(14) 0.6695(9) 0.5688(8) 0.124(11) Uani 1 1 d G U . F .
H99 H 0.3677 0.7014 0.5401 0.149 Uiso 1 1 calc R U . . .
C100 C 0.4663(13) 0.6570(9) 0.5759(8) 0.104(10) Uani 1 1 d G U . F .
H100 H 0.5052 0.6804 0.5520 0.125 Uiso 1 1 calc R U . . .
C101 C 0.4906(9) 0.6094(10) 0.6187(9) 0.088(8) Uani 1 1 d G U . F .
H101 H 0.5457 0.6010 0.6234 0.106 Uiso 1 1 calc R U . . .
C102 C 0.4326(12) 0.5744(8) 0.6544(7) 0.085(8) Uani 1 1 d G U . F .
H102 H 0.4488 0.5425 0.6830 0.102 Uiso 1 1 calc R U . . .
C78 C 0.5283(10) 0.0450(9) 0.9305(6) 0.077(8) Uani 1 1 d G U . . .
H78 H 0.5091 0.0570 0.9674 0.092 Uiso 1 1 calc R U . . .
C73 C 0.4762(7) 0.0559(9) 0.8894(7) 0.063(6) Uani 1 1 d G U . . .
C74 C 0.5051(10) 0.0378(10) 0.8342(7) 0.093(9) Uani 1 1 d G U . . .
H74 H 0.4702 0.0451 0.8067 0.111 Uiso 1 1 calc R U . . .
C75 C 0.5860(11) 0.0089(10) 0.8201(6) 0.081(8) Uani 1 1 d G U . . .
H75 H 0.6053 -0.0032 0.7832 0.098 Uiso 1 1 calc R U . . .
C76 C 0.6381(8) -0.0020(10) 0.8612(8) 0.094(9) Uani 1 1 d G U . . .
H76 H 0.6922 -0.0214 0.8518 0.113 Uiso 1 1 calc R U . . .
C77 C 0.6093(9) 0.0160(10) 0.9164(8) 0.080(8) Uani 1 1 d G U . . .
H77 H 0.6441 0.0087 0.9439 0.096 Uiso 1 1 calc R U . . .
C84 C 0.1977(9) -0.1173(9) 0.9087(9) 0.082(8) Uani 1 1 d G U . . .
H84 H 0.2530 -0.1190 0.9120 0.099 Uiso 1 1 calc R U . . .
C79 C 0.1671(10) -0.0802(8) 0.8623(8) 0.067(7) Uani 1 1 d G U . . .
C80 C 0.0844(11) -0.0775(8) 0.8573(8) 0.082(8) Uani 1 1 d G U . . .
H80 H 0.0640 -0.0527 0.8263 0.098 Uiso 1 1 calc R U . . .
C81 C 0.0324(8) -0.1120(9) 0.8988(10) 0.090(9) Uani 1 1 d G U . . .
H81 H -0.0230 -0.1103 0.8955 0.108 Uiso 1 1 calc R U . . .
C82 C 0.0630(12) -0.1491(8) 0.9453(8) 0.095(9) Uani 1 1 d G U . . .
H82 H 0.0281 -0.1722 0.9730 0.113 Uiso 1 1 calc R U . . .
C83 C 0.1456(13) -0.1518(9) 0.9502(8) 0.112(10) Uani 1 1 d G U . . .
H83 H 0.1661 -0.1766 0.9813 0.134 Uiso 1 1 calc R U . . .
C85 C 0.0937(14) 0.0650(10) 0.6286(8) 0.109(9) Uani 1 1 d G U . . .
C86 C 0.1613(11) 0.0722(9) 0.5861(9) 0.105(9) Uani 1 1 d G U . E .
H86 H 0.2012 0.0981 0.5910 0.126 Uiso 1 1 calc R U . . .
C87 C 0.1695(13) 0.0407(12) 0.5361(8) 0.129(10) Uani 1 1 d G U . E .
H87 H 0.2147 0.0455 0.5076 0.155 Uiso 1 1 calc R U . . .
C88 C 0.1100(17) 0.0021(12) 0.5287(11) 0.162(12) Uani 1 1 d G U . E .
H88 H 0.1154 -0.0190 0.4953 0.194 Uiso 1 1 calc R U . . .
C89 C 0.0423(15) -0.0051(12) 0.5713(14) 0.203(15) Uani 1 1 d G U . E .
H89 H 0.0025 -0.0310 0.5663 0.244 Uiso 1 1 calc R U . . .
C90 C 0.0342(11) 0.0263(13) 0.6212(12) 0.197(15) Uani 1 1 d G U . E .
H90 H -0.0111 0.0215 0.6497 0.237 Uiso 1 1 calc R U . . .
C105 C 0.6554(15) 0.4228(15) 0.7746(14) 0.204(15) Uani 1 1 d G U . . .
H105 H 0.7035 0.3929 0.7727 0.245 Uiso 1 1 calc R U . . .
C104 C 0.580(2) 0.4004(10) 0.7956(13) 0.196(14) Uani 1 1 d G U . . .
H104 H 0.5771 0.3555 0.8078 0.235 Uiso 1 1 calc R U . . .
C103 C 0.5079(15) 0.4452(14) 0.7984(11) 0.133(10) Uani 1 1 d G U . . .
C108 C 0.5118(15) 0.5124(12) 0.7802(13) 0.187(13) Uani 1 1 d G U . . .
H108 H 0.4638 0.5423 0.7821 0.224 Uiso 1 1 calc R U . . .
C107 C 0.5875(19) 0.5348(11) 0.7591(13) 0.226(16) Uani 1 1 d G U . . .
H107 H 0.5901 0.5798 0.7469 0.272 Uiso 1 1 calc R U . . .
C106 C 0.6593(14) 0.4900(17) 0.7563(12) 0.202(15) Uani 1 1 d G U . . .
H106 H 0.7100 0.5051 0.7422 0.243 Uiso 1 1 calc R U . . .
N1 N 0.260(3) 0.721(2) 0.780(4) 0.50(7) Uani 1 1 d . . . . .
C118 C 0.371(4) 0.7811(17) 0.783(2) 0.26(2) Uani 1 1 d . U . . .
C111 C 0.450(4) 0.828(3) 0.789(2) 0.22(2) Uani 1 1 d . U . . .
C109 C -0.052(5) 0.814(2) 0.627(3) 0.33(4) Uani 1 1 d . . . . .
C117 C 0.005(4) 0.734(3) 0.847(3) 0.25(2) Uani 1 1 d . U . . .
C112 C 0.420(6) 0.587(5) 0.905(4) 0.39(5) Uani 1 1 d . U . . .
C116 C 0.064(4) 0.675(3) 0.879(3) 0.26(2) Uani 1 1 d . U . . .
C115 C 0.196(3) 0.726(2) 0.852(2) 0.23(2) Uani 1 1 d . U . . .
C121 C 0.645(4) 0.724(3) 0.727(3) 0.35(5) Uani 1 1 d . . . . .
C110 C 0.127(6) 0.789(2) 0.649(4) 0.63(11) Uani 1 1 d . . . . .
C113 C 0.481(6) 0.603(4) 0.954(4) 0.38(5) Uani 1 1 d . U . . .
C114 C 0.639(6) 0.583(3) 0.930(3) 0.33(4) Uani 1 1 d . . . . .
C124 C 0.327(4) 0.647(2) 0.866(4) 0.41(7) Uani 1 1 d . . . . .
C122 C 0.152(4) 0.660(3) 0.851(2) 0.25(2) Uani 1 1 d . U . . .
C125 C 0.551(3) 0.827(3) 0.755(2) 0.25(3) Uani 1 1 d . U . . .
C123 C -0.103(4) 0.763(3) 0.864(2) 0.27(3) Uani 1 1 d . U . . .

loop_
_atom_site_aniso_label
_atom_site_aniso_U_11
_atom_site_aniso_U_22
_atom_site_aniso_U_33
_atom_site_aniso_U_23
_atom_site_aniso_U_13
_atom_site_aniso_U_12
Au01 0.0315(7) 0.0440(7) 0.0429(8) 0.0115(6) -0.0029(5) -0.0065(5)
Au02 0.0384(7) 0.0485(7) 0.0500(7) 0.0132(6) -0.0075(5) -0.0059(5)
Au03 0.0327(6) 0.0543(7) 0.0513(8) 0.0101(6) -0.0031(5) -0.0088(5)
Au04 0.0390(6) 0.0487(7) 0.0469(7) 0.0138(6) -0.0004(5) -0.0099(5)
Au05 0.0389(7) 0.0489(7) 0.0531(8) 0.0156(6) -0.0074(5) -0.0068(5)
Au06 0.0388(6) 0.0522(7) 0.0479(7) 0.0065(6) -0.0017(5) -0.0054(5)
Au07 0.0432(7) 0.0449(6) 0.0535(8) 0.0078(6) 0.0001(5) -0.0064(5)
Au08 0.0370(6) 0.0490(7) 0.0500(8) 0.0151(6) 0.0020(5) -0.0085(5)
Au09 0.0535(7) 0.0497(7) 0.0495(8) 0.0116(6) -0.0100(5) -0.0132(5)
Au0A 0.0333(6) 0.0554(7) 0.0497(8) 0.0127(6) -0.0017(5) -0.0069(5)
Au0B 0.0418(7) 0.0477(7) 0.0561(8) 0.0119(6) -0.0093(5) -0.0102(5)
Au0C 0.0411(7) 0.0450(7) 0.0577(8) 0.0085(6) 0.0026(5) -0.0090(5)
Au0D 0.0458(7) 0.0497(7) 0.0465(7) 0.0079(6) -0.0037(5) -0.0020(5)
Au0E 0.0390(7) 0.0534(7) 0.0672(9) 0.0188(6) -0.0048(5) -0.0065(5)
Au0F 0.0426(7) 0.0545(7) 0.0575(8) 0.0165(6) -0.0039(5) -0.0043(5)
Au0G 0.0393(7) 0.0693(8) 0.0601(8) 0.0209(7) -0.0081(5) -0.0131(5)
Au0H 0.0572(8) 0.0541(7) 0.0600(8) 0.0124(6) 0.0046(6) -0.0007(6)
Au0I 0.0548(7) 0.0612(8) 0.0593(8) 0.0058(6) -0.0106(6) -0.0059(6)
Au0J 0.0524(7) 0.0574(7) 0.0578(8) 0.0091(6) 0.0009(6) -0.0085(5)
Au0K 0.0494(7) 0.0553(7) 0.0815(9) -0.0019(7) 0.0037(6) -0.0053(5)
Au0L 0.0656(8) 0.0620(8) 0.0605(9) 0.0141(7) -0.0148(6) -0.0056(6)
Au0M 0.0451(7) 0.0800(9) 0.0620(9) 0.0188(7) -0.0090(6) -0.0153(6)
Au0N 0.0652(8) 0.0583(8) 0.0721(9) 0.0229(7) -0.0117(6) -0.0232(6)
Au0O 0.0660(8) 0.0562(8) 0.0631(9) 0.0098(7) 0.0026(6) 0.0024(6)
Au0P 0.0775(9) 0.0653(8) 0.0640(9) 0.0186(7) -0.0115(7) -0.0277(6)
Se13 0.0427(18) 0.067(2) 0.059(2) 0.0249(17) -0.0076(15) -0.0077(14)
S1 0.061(2) 0.072(3) 0.047(2) 0.0041(18) -0.0073(16) -0.0117(17)
Se1 0.061(2) 0.072(3) 0.047(2) 0.0041(18) -0.0073(16) -0.0117(17)
S2 0.051(3) 0.062(3) 0.062(3) 0.016(2) -0.0133(18) -0.0089(18)
Se2 0.051(3) 0.062(3) 0.062(3) 0.016(2) -0.0133(18) -0.0089(18)
S3 0.035(2) 0.077(3) 0.072(3) 0.0146(19) -0.0014(16) -0.0076(15)
Se3 0.035(2) 0.077(3) 0.072(3) 0.0146(19) -0.0014(16) -0.0076(15)
S4 0.071(3) 0.073(3) 0.044(2) 0.0125(18) -0.0087(16) -0.0050(17)
Se4 0.071(3) 0.073(3) 0.044(2) 0.0125(18) -0.0087(16) -0.0050(17)
S5 0.062(3) 0.070(3) 0.063(3) 0.018(2) -0.020(2) -0.0149(19)
Se5 0.062(3) 0.070(3) 0.063(3) 0.018(2) -0.020(2) -0.0149(19)
S6 0.041(2) 0.049(2) 0.060(3) 0.0141(17) 0.0036(15) -0.0093(14)
Se6 0.041(2) 0.049(2) 0.060(3) 0.0141(17) 0.0036(15) -0.0093(14)
S7 0.077(3) 0.048(2) 0.062(3) 0.0075(18) 0.0105(18) 0.0055(17)
Se7 0.077(3) 0.048(2) 0.062(3) 0.0075(18) 0.0105(18) 0.0055(17)
S8 0.072(3) 0.051(3) 0.062(3) 0.006(2) 0.010(2) 0.0002(18)
Se8 0.072(3) 0.051(3) 0.062(3) 0.006(2) 0.010(2) 0.0002(18)
S9 0.038(2) 0.093(3) 0.067(3) 0.013(2) -0.0018(16) -0.0007(17)
Se9 0.038(2) 0.093(3) 0.067(3) 0.013(2) -0.0018(16) -0.0007(17)
S10 0.062(3) 0.055(2) 0.082(3) 0.0019(19) 0.0103(18) -0.0007(16)
Se10 0.062(3) 0.055(2) 0.082(3) 0.0019(19) 0.0103(18) -0.0007(16)
S11 0.063(3) 0.066(3) 0.072(3) -0.008(2) 0.017(2) -0.0143(19)
Se11 0.063(3) 0.066(3) 0.072(3) -0.008(2) 0.017(2) -0.0143(19)
S12 0.039(2) 0.051(2) 0.056(2) 0.0138(17) 0.0007(15) -0.0104(14)
Se12 0.039(2) 0.051(2) 0.056(2) 0.0138(17) 0.0007(15) -0.0104(14)
S14 0.061(3) 0.055(2) 0.077(3) 0.016(2) 0.0010(18) -0.0127(17)
Se14 0.061(3) 0.055(2) 0.077(3) 0.016(2) 0.0010(18) -0.0127(17)
S15 0.058(3) 0.063(3) 0.094(4) 0.028(2) -0.022(2) -0.0259(18)
Se15 0.058(3) 0.063(3) 0.094(4) 0.028(2) -0.022(2) -0.0259(18)
S16 0.045(2) 0.062(2) 0.051(2) 0.0205(17) -0.0047(14) -0.0065(14)
Se16 0.045(2) 0.062(2) 0.051(2) 0.0205(17) -0.0047(14) -0.0065(14)
S17 0.065(3) 0.057(3) 0.077(3) 0.012(2) -0.0008(19) -0.0107(17)
Se17 0.065(3) 0.057(3) 0.077(3) 0.012(2) -0.0008(19) -0.0107(17)
S18 0.110(4) 0.070(3) 0.087(4) 0.031(2) -0.040(3) -0.044(2)
Se18 0.110(4) 0.070(3) 0.087(4) 0.031(2) -0.040(3) -0.044(2)
C24 0.21(3) 0.051(16) 0.10(2) -0.002(17) 0.04(2) -0.034(18)
C19 0.131(19) 0.086(16) 0.024(13) -0.020(13) 0.000(12) -0.033(14)
C20 0.14(2) 0.11(2) 0.078(19) -0.029(18) 0.011(17) -0.008(18)
C21 0.16(3) 0.10(2) 0.13(2) -0.05(2) 0.00(2) 0.00(2)
C22 0.19(3) 0.09(2) 0.12(2) -0.054(19) 0.03(2) 0.02(2)
C23 0.24(3) 0.09(2) 0.15(2) -0.04(2) 0.04(2) -0.03(2)
C25 0.049(14) 0.068(15) 0.119(19) 0.011(15) -0.011(14) -0.021(12)
C26 0.048(15) 0.066(16) 0.14(2) 0.005(17) -0.018(16) 0.007(13)
C27 0.072(17) 0.070(17) 0.14(2) 0.008(17) -0.030(17) 0.012(14)
C28 0.069(17) 0.083(18) 0.12(2) 0.014(17) -0.039(16) -0.014(14)
C29 0.046(16) 0.12(2) 0.09(2) 0.000(18) -0.019(14) -0.009(15)
C30 0.047(15) 0.104(19) 0.11(2) 0.023(17) -0.017(15) -0.016(14)
C35 0.074(18) 0.15(2) 0.12(2) 0.01(2) -0.034(17) -0.046(17)
C36 0.066(18) 0.15(2) 0.11(2) 0.03(2) -0.025(16) -0.033(17)
C31 0.039(13) 0.127(18) 0.052(14) 0.027(15) -0.011(11) -0.008(13)
C32 0.050(16) 0.17(2) 0.10(2) 0.04(2) 0.006(15) -0.004(17)
C33 0.036(16) 0.18(3) 0.11(2) 0.01(2) -0.002(15) -0.026(17)
C34 0.061(17) 0.18(3) 0.09(2) 0.03(2) -0.027(16) -0.034(18)
C14 0.049(16) 0.15(2) 0.11(2) 0.02(2) 0.023(15) -0.006(16)
C13 0.035(12) 0.083(15) 0.036(12) 0.015(12) -0.007(10) -0.013(11)
C18 0.070(17) 0.11(2) 0.076(18) 0.016(17) 0.000(14) -0.007(16)
C17 0.067(17) 0.098(19) 0.10(2) 0.032(17) 0.008(15) -0.022(15)
C16 0.081(18) 0.11(2) 0.088(19) 0.033(18) -0.008(16) -0.039(16)
C15 0.069(18) 0.14(2) 0.11(2) 0.00(2) 0.022(16) -0.037(17)
C7 0.054(14) 0.068(14) 0.098(18) 0.013(14) -0.012(13) -0.019(12)
C8 0.053(15) 0.062(15) 0.12(2) 0.007(16) -0.016(15) 0.001(13)
C9 0.070(17) 0.069(17) 0.13(2) 0.015(17) -0.026(17) 0.000(14)
C10 0.071(17) 0.061(16) 0.12(2) 0.017(16) -0.044(16) -0.019(13)
C11 0.055(16) 0.068(16) 0.12(2) 0.013(17) -0.007(15) -0.007(13)
C12 0.050(15) 0.071(16) 0.11(2) 0.018(16) -0.012(14) -0.030(13)
C1 0.071(15) 0.125(18) 0.067(16) -0.001(16) -0.031(13) -0.017(14)
C2 0.102(19) 0.098(19) 0.060(18) -0.012(16) -0.017(15) -0.007(16)
C3 0.077(18) 0.13(2) 0.12(2) -0.04(2) 0.013(17) -0.005(16)
C4 0.12(2) 0.086(19) 0.13(2) -0.01(2) 0.013(19) 0.010(17)
C5 0.14(2) 0.11(2) 0.13(2) -0.04(2) 0.023(19) 0.013(19)
C6 0.11(2) 0.14(2) 0.11(2) -0.01(2) 0.003(18) -0.003(18)
C72 0.055(14) 0.085(16) 0.028(14) -0.003(14) 0.036(11) -0.026(12)
C67 0.046(13) 0.068(14) 0.063(15) -0.013(13) -0.001(11) -0.006(11)
C68 0.050(15) 0.082(16) 0.076(18) 0.000(15) 0.002(13) -0.007(13)
C69 0.048(14) 0.098(18) 0.071(18) 0.016(16) -0.004(13) -0.022(13)
C70 0.041(13) 0.099(18) 0.067(17) 0.017(16) -0.007(12) -0.023(13)
C71 0.059(15) 0.079(16) 0.052(16) 0.013(14) 0.015(13) -0.014(13)
C61 0.073(16) 0.118(19) 0.11(2) 0.016(17) -0.009(15) -0.030(15)
C62 0.10(2) 0.14(2) 0.13(2) 0.01(2) -0.011(19) -0.057(19)
C63 0.079(19) 0.14(2) 0.14(3) 0.02(2) 0.007(19) -0.050(19)
C64 0.10(2) 0.16(3) 0.19(3) 0.00(2) 0.03(2) 0.00(2)
C65 0.08(2) 0.16(3) 0.22(3) -0.01(2) -0.01(2) 0.00(2)
C66 0.078(19) 0.15(2) 0.16(3) 0.00(2) 0.00(2) -0.021(19)
C55 0.071(16) 0.096(17) 0.14(2) -0.014(17) 0.017(16) -0.015(15)
C56 0.13(2) 0.08(2) 0.15(3) -0.016(19) -0.01(2) -0.007(18)
C57 0.14(2) 0.10(2) 0.17(3) -0.01(2) -0.02(2) -0.02(2)
C58 0.13(2) 0.09(2) 0.16(3) -0.03(2) 0.00(2) -0.035(18)
C59 0.12(2) 0.13(2) 0.15(3) -0.07(2) 0.03(2) -0.033(19)
C60 0.095(19) 0.13(2) 0.13(2) -0.070(19) 0.014(18) -0.007(18)
C49 0.047(13) 0.067(15) 0.069(16) 0.004(14) 0.021(12) -0.005(11)
C50 0.060(15) 0.071(16) 0.052(16) 0.032(14) 0.015(13) 0.000(13)
C51 0.040(13) 0.092(17) 0.059(17) 0.023(15) 0.010(12) -0.006(12)
C52 0.058(16) 0.101(19) 0.064(18) 0.034(16) -0.005(13) -0.005(14)
C53 0.088(18) 0.089(18) 0.054(17) 0.023(16) 0.011(14) -0.027(15)
C54 0.063(14) 0.073(15) 0.028(14) 0.004(13) 0.024(11) -0.033(12)
C44 0.13(2) 0.078(19) 0.15(3) 0.020(19) 0.02(2) -0.020(18)
C45 0.12(2) 0.11(2) 0.15(3) 0.01(2) 0.03(2) -0.027(19)
C46 0.12(2) 0.14(3) 0.13(3) 0.04(2) 0.00(2) -0.01(2)
C47 0.11(2) 0.16(2) 0.12(2) 0.03(2) -0.03(2) 0.00(2)
C48 0.073(17) 0.11(2) 0.11(2) 0.045(19) -0.009(16) -0.035(16)
C43 0.098(17) 0.067(15) 0.075(18) 0.034(14) 0.017(14) -0.017(14)
C37 0.100(17) 0.111(17) 0.058(15) 0.023(15) -0.005(14) -0.005(15)
C38 0.091(18) 0.100(18) 0.060(16) -0.009(15) -0.017(14) 0.001(15)
C39 0.11(2) 0.098(19) 0.13(2) 0.005(18) -0.014(18) 0.031(17)
C40 0.09(2) 0.11(2) 0.12(2) 0.030(18) -0.007(18) 0.033(17)
C41 0.11(2) 0.13(2) 0.14(2) 0.05(2) 0.020(19) 0.051(18)
C42 0.12(2) 0.14(2) 0.13(2) 0.05(2) 0.04(2) 0.041(19)
C96 0.033(13) 0.080(16) 0.101(19) 0.011(15) -0.022(13) 0.000(12)
C91 0.034(13) 0.060(13) 0.091(17) 0.022(14) -0.014(12) -0.006(11)
C92 0.050(15) 0.050(14) 0.091(19) 0.017(15) 0.020(13) 0.007(11)
C93 0.054(15) 0.070(15) 0.069(17) 0.016(14) 0.000(13) 0.010(13)
C94 0.050(15) 0.070(16) 0.095(19) 0.016(16) -0.001(15) -0.004(12)
C95 0.039(14) 0.072(15) 0.087(18) -0.002(15) -0.010(13) -0.019(12)
C97 0.071(15) 0.062(14) 0.084(18) 0.027(14) 0.013(14) 0.001(13)
C98 0.091(19) 0.099(19) 0.09(2) 0.050(18) 0.038(16) 0.023(16)
C99 0.14(2) 0.10(2) 0.10(2) 0.027(18) 0.04(2) 0.025(19)
C100 0.13(2) 0.087(18) 0.064(19) 0.023(17) 0.046(18) -0.017(18)
C101 0.12(2) 0.090(18) 0.047(18) 0.024(15) 0.013(15) -0.028(16)
C102 0.100(19) 0.077(17) 0.078(19) 0.019(15) -0.021(16) -0.022(15)
C78 0.032(13) 0.099(18) 0.097(19) 0.003(16) -0.031(13) 0.012(13)
C73 0.047(14) 0.066(14) 0.072(15) 0.016(13) -0.019(12) -0.001(11)
C74 0.067(17) 0.102(19) 0.086(19) 0.037(18) -0.002(15) 0.015(15)
C75 0.046(15) 0.12(2) 0.065(17) 0.015(16) -0.008(13) 0.020(14)
C76 0.062(17) 0.11(2) 0.09(2) 0.014(18) 0.008(16) 0.002(15)
C77 0.039(14) 0.108(19) 0.092(19) 0.009(17) -0.019(14) -0.007(14)
C84 0.073(17) 0.072(16) 0.08(2) 0.022(16) 0.006(15) 0.003(13)
C79 0.048(13) 0.053(13) 0.096(17) -0.018(13) 0.013(13) -0.012(11)
C80 0.067(16) 0.053(15) 0.12(2) -0.010(15) -0.001(15) -0.013(13)
C81 0.060(16) 0.049(15) 0.15(3) -0.003(16) 0.031(16) -0.015(13)
C82 0.090(18) 0.050(15) 0.12(2) 0.011(16) 0.034(18) -0.011(14)
C83 0.11(2) 0.082(18) 0.11(2) 0.026(18) 0.029(19) 0.011(17)
C85 0.045(15) 0.085(16) 0.16(2) 0.058(17) 0.043(15) -0.003(12)
C86 0.11(2) 0.11(2) 0.09(2) -0.020(17) -0.041(17) -0.001(17)
C87 0.10(2) 0.17(3) 0.12(2) 0.00(2) -0.023(19) -0.041(19)
C88 0.13(3) 0.19(3) 0.18(3) -0.01(2) -0.04(2) -0.05(2)
C89 0.13(3) 0.22(3) 0.26(4) 0.01(3) -0.01(3) -0.09(2)
C90 0.14(2) 0.20(3) 0.24(3) 0.04(3) 0.00(3) -0.04(2)
C105 0.19(3) 0.16(3) 0.27(3) -0.01(3) -0.06(3) -0.05(3)
C104 0.17(3) 0.15(3) 0.25(3) 0.01(3) 0.00(3) -0.04(2)
C103 0.105(19) 0.11(2) 0.18(2) 0.03(2) -0.033(19) -0.056(16)
C108 0.14(2) 0.16(3) 0.27(3) 0.05(3) -0.03(3) -0.10(2)
C107 0.18(3) 0.20(3) 0.31(3) 0.04(3) -0.05(3) -0.10(3)
C106 0.18(3) 0.16(3) 0.29(3) 0.02(3) -0.07(3) -0.09(3)
N1 0.16(4) 0.14(3) 1.14(19) -0.28(7) 0.28(7) -0.09(3)
C118 0.49(7) 0.06(2) 0.29(5) 0.01(3) -0.25(5) -0.03(3)
C111 0.22(5) 0.25(5) 0.19(4) 0.02(4) -0.03(4) -0.02(4)
C109 0.52(11) 0.10(4) 0.32(8) -0.11(5) 0.08(7) -0.02(5)
C117 0.27(5) 0.28(5) 0.24(4) -0.18(4) 0.08(4) -0.14(4)
C112 0.41(11) 0.37(8) 0.41(12) -0.09(8) 0.13(9) -0.27(7)
C116 0.27(5) 0.27(4) 0.26(4) -0.13(4) 0.11(3) -0.14(4)
C115 0.23(4) 0.20(4) 0.25(4) -0.12(3) 0.16(3) -0.17(3)
C121 0.28(8) 0.37(9) 0.42(10) 0.25(8) -0.23(7) -0.17(6)
C110 0.71(15) 0.09(3) 0.85(18) -0.08(6) 0.70(15) -0.15(6)
C113 0.43(12) 0.29(7) 0.39(12) -0.10(7) 0.18(9) -0.19(7)
C114 0.56(13) 0.16(5) 0.28(8) 0.00(5) -0.14(8) 0.01(7)
C124 0.23(6) 0.04(3) 0.90(19) -0.09(6) 0.10(9) 0.01(3)
C122 0.26(4) 0.23(4) 0.26(4) -0.12(3) 0.14(3) -0.14(3)
C125 0.16(4) 0.38(6) 0.18(5) 0.06(5) -0.02(4) 0.02(5)
C123 0.28(5) 0.32(5) 0.24(5) -0.21(4) 0.13(4) -0.17(4)

loop_
_atom_type_symbol
_atom_type_description
_atom_type_scat_dispersion_real
_atom_type_scat_dispersion_imag
_atom_type_scat_source
Au Au -8.6060 9.5200 'International Tables Vol C Tables 4.2.6.8 and 6.1.1.4'
Se Se -3.3840 0.5190 'International Tables Vol C Tables 4.2.6.8 and 6.1.1.4'
C C 0.0080 0.0030 'International Tables Vol C Tables 4.2.6.8 and 6.1.1.4'
H H 0.0000 0.0000 'International Tables Vol C Tables 4.2.6.8 and 6.1.1.4'
S S 0.2070 0.2440 'International Tables Vol C Tables 4.2.6.8 and 6.1.1.4'
N N 0.0140 0.0070 'International Tables Vol C Tables 4.2.6.8 and 6.1.1.4'

loop_
_geom_angle_atom_site_label_1
_geom_angle_atom_site_label_2
_geom_angle_atom_site_label_3
_geom_angle
Au04 Au01 Au0D 114.36(5)
Au04 Au01 Au08 178.94(4)
Au0D Au01 Au08 64.58(4)
Au04 Au01 Au02 63.85(4)
Au0D Au01 Au02 116.54(4)
Au08 Au01 Au02 116.59(4)
Au04 Au01 Au03 65.18(4)
Au0D Au01 Au03 117.90(5)
Au08 Au01 Au03 115.09(5)
Au02 Au01 Au03 116.16(5)
Au04 Au01 Au0B 116.18(5)
Au0D Au01 Au0B 116.86(5)
Au08 Au01 Au0B 64.71(4)
Au02 Au01 Au0B 60.70(4)
Au03 Au01 Au0B 116.16(5)
Au04 Au01 Au0A 115.94(5)
Au0D Au01 Au0A 61.04(4)
Au08 Au01 Au0A 63.78(4)
Au02 Au01 Au0A 65.21(4)
Au03 Au01 Au0A 178.63(4)
Au0B Au01 Au0A 64.25(4)
Au04 Au01 Au06 65.53(4)
Au0D Au01 Au06 179.13(4)
Au08 Au01 Au06 115.52(5)
Au02 Au01 Au06 64.24(4)
Au03 Au01 Au06 61.24(4)
Au0B Au01 Au06 63.78(4)
Au0A Au01 Au06 119.82(5)
Au04 Au01 Au0C 119.60(5)
Au0D Au01 Au0C 117.28(5)
Au08 Au01 Au0C 61.22(4)
Au02 Au01 Au0C 114.30(5)
Au03 Au01 Au0C 64.37(4)
Au0B Au01 Au0C 63.07(4)
Au0A Au01 Au0C 115.15(5)
Au06 Au01 Au0C 62.35(5)
Au04 Au01 Au05 116.21(4)
Au0D Au01 Au05 63.52(4)
Au08 Au01 Au05 63.35(4)
Au02 Au01 Au05 179.90(4)
Au03 Au01 Au05 63.83(4)
Au0B Au01 Au05 119.21(5)
Au0A Au01 Au05 114.80(5)
Au06 Au01 Au05 115.69(4)
Au0C Au01 Au05 65.60(4)
Au04 Au01 Au09 62.93(4)
Au0D Au01 Au09 65.00(4)
Au08 Au01 Au09 116.21(5)
Au02 Au01 Au09 119.49(4)
Au03 Au01 Au09 61.87(4)
Au0B Au01 Au09 177.99(4)
Au0A Au01 Au09 117.73(5)
Au06 Au01 Au09 114.36(5)
Au0C Au01 Au09 115.59(5)
Au05 Au01 Au09 60.60(4)
Au04 Au01 Au07 61.38(4)
Au0D Au01 Au07 64.10(5)
Au08 Au01 Au07 117.85(5)
Au02 Au01 Au07 62.47(4)
Au03 Au01 Au07 118.52(5)
Au0B Au01 Au07 113.13(4)
Au0A Au01 Au07 62.03(4)
Au06 Au01 Au07 116.32(5)
Au0C Au01 Au07 176.20(4)
Au05 Au01 Au07 117.63(5)
Au09 Au01 Au07 68.20(4)
Se16 Au02 Au01 156.38(8)
S16 Au02 Au01 156.38(8)
Se16 Au02 Au0B 142.98(9)
S16 Au02 Au0B 142.98(9)
Au01 Au02 Au0B 59.82(4)
Se16 Au02 Au07 104.12(8)
S16 Au02 Au07 104.12(8)
Au01 Au02 Au07 59.32(4)
Au0B Au02 Au07 109.79(5)
Se16 Au02 Au04 99.84(8)
S16 Au02 Au04 99.84(8)
Au01 Au02 Au04 57.76(4)
Au0B Au02 Au04 110.21(5)
Au07 Au02 Au04 58.41(4)
Se16 Au02 Au06 120.65(9)
S16 Au02 Au06 120.65(9)
Au01 Au02 Au06 58.06(4)
Au0B Au02 Au06 61.32(4)
Au07 Au02 Au06 108.59(5)
Au04 Au02 Au06 61.32(4)
Se16 Au02 Au0A 131.16(8)
S16 Au02 Au0A 131.16(8)
Au01 Au02 Au0A 57.56(4)
Au0B Au02 Au0A 61.26(5)
Au07 Au02 Au0A 58.54(4)
Au04 Au02 Au0A 105.00(5)
Au06 Au02 Au0A 108.15(5)
Se16 Au02 Au0I 82.75(8)
S16 Au02 Au0I 82.75(8)
Au01 Au02 Au0I 112.37(5)
Au0B Au02 Au0I 65.30(4)
Au07 Au02 Au0I 171.11(5)
Au04 Au02 Au0I 115.34(5)
Au06 Au02 Au0I 62.68(4)
Au0A Au02 Au0I 121.03(5)
Se16 Au02 Au0G 89.80(8)
S16 Au02 Au0G 89.80(8)
Au01 Au02 Au0G 111.71(5)
Au0B Au02 Au0G 63.69(4)
Au07 Au02 Au0G 113.08(5)
Au04 Au02 Au0G 168.39(5)
Au06 Au02 Au0G 118.97(5)
Au0A Au02 Au0G 63.51(4)
Au0I Au02 Au0G 72.07(5)
Se16 Au02 Au0F 48.39(8)
S16 Au02 Au0F 48.39(8)
Au01 Au02 Au0F 108.86(5)
Au0B Au02 Au0F 168.62(5)
Au07 Au02 Au0F 60.17(4)
Au04 Au02 Au0F 60.72(4)
Au06 Au02 Au0F 115.00(5)
Au0A Au02 Au0F 112.78(5)
Au0I Au02 Au0F 123.82(5)
Au0G Au02 Au0F 123.81(5)
Se9 Au03 Au01 153.50(10)
S9 Au03 Au01 153.50(10)
Se9 Au03 Au06 144.51(10)
S9 Au03 Au06 144.51(10)
Au01 Au03 Au06 59.48(4)
Se9 Au03 Au09 103.60(10)
S9 Au03 Au09 103.60(10)
Au01 Au03 Au09 59.36(4)
Au06 Au03 Au09 110.73(5)
Se9 Au03 Au05 95.92(10)
S9 Au03 Au05 95.92(10)
Au01 Au03 Au05 58.24(4)
Au06 Au03 Au05 109.50(5)
Au09 Au03 Au05 58.01(4)
Se9 Au03 Au0C 117.58(10)
S9 Au03 Au0C 117.58(10)
Au01 Au03 Au0C 57.96(4)
Au06 Au03 Au0C 59.62(4)
Au09 Au03 Au0C 108.24(5)
Au05 Au03 Au0C 61.50(4)
Se9 Au03 Au04 135.07(10)
S9 Au03 Au04 135.07(10)
Au01 Au03 Au04 57.01(4)
Au06 Au03 Au04 62.01(4)
Au09 Au03 Au04 59.37(4)
Au05 Au03 Au04 105.19(5)
Au0C Au03 Au04 107.35(4)
Se9 Au03 Au0K 83.02(10)
S9 Au03 Au0K 83.02(10)
Au01 Au03 Au0K 112.73(5)
Au06 Au03 Au0K 63.65(4)
Au09 Au03 Au0K 171.87(5)
Au05 Au03 Au0K 117.18(5)
Au0C Au03 Au0K 64.08(4)
Au04 Au03 Au0K 119.06(5)
Se9 Au03 Au0J 95.08(10)
S9 Au03 Au0J 95.08(10)
Au01 Au03 Au0J 109.76(5)
Au06 Au03 Au0J 64.48(4)
Au09 Au03 Au0J 111.43(5)
Au05 Au03 Au0J 166.39(5)
Au0C Au03 Au0J 119.50(5)
Au04 Au03 Au0J 61.23(4)
Au0K Au03 Au0J 72.15(4)
Se9 Au03 Au0M 46.74(9)
S9 Au03 Au0M 46.74(9)
Au01 Au03 Au0M 108.50(5)
Au06 Au03 Au0M 167.81(5)
Au09 Au03 Au0M 60.33(4)
Au05 Au03 Au0M 59.21(4)
Au0C Au03 Au0M 113.54(5)
Au04 Au03 Au0M 114.46(5)
Au0K Au03 Au0M 124.18(5)
Au0J Au03 Au0M 125.34(5)
Se12 Au04 Au01 160.05(8)
S12 Au04 Au01 160.05(8)
Se12 Au04 Au07 139.14(8)
S12 Au04 Au07 139.14(8)
Au01 Au04 Au07 60.21(4)
Se12 Au04 Au09 118.35(9)
S12 Au04 Au09 118.35(9)
Au01 Au04 Au09 59.25(4)
Au07 Au04 Au09 66.40(4)
Se12 Au04 Au02 129.97(9)
S12 Au04 Au02 129.97(9)
Au01 Au04 Au02 58.39(4)
Au07 Au04 Au02 60.27(4)
Au09 Au04 Au02 111.51(5)
Se12 Au04 Au03 103.18(8)
S12 Au04 Au03 103.18(8)
Au01 Au04 Au03 57.81(4)
Au07 Au04 Au03 111.15(5)
Au09 Au04 Au03 58.35(4)
Au02 Au04 Au03 105.93(5)
Se12 Au04 Au06 108.22(8)
S12 Au04 Au06 108.22(8)
Au01 Au04 Au06 57.72(4)
Au07 Au04 Au06 108.91(5)
Au09 Au04 Au06 105.41(5)
Au02 Au04 Au06 59.87(4)
Au03 Au04 Au06 56.59(4)
Se12 Au04 Au0F 86.40(8)
S12 Au04 Au0F 86.40(8)
Au01 Au04 Au0F 112.15(5)
Au07 Au04 Au0F 61.93(4)
Au09 Au04 Au0F 120.89(5)
Au02 Au04 Au0F 64.05(4)
Au03 Au04 Au0F 169.51(5)
Au06 Au04 Au0F 116.64(5)
Se12 Au04 Au0J 49.25(7)
S12 Au04 Au0J 49.25(7)
Au01 Au04 Au0J 111.54(5)
Au07 Au04 Au0J 171.58(5)
Au09 Au04 Au0J 111.67(5)
Au02 Au04 Au0J 114.90(5)
Au03 Au04 Au0J 62.51(4)
Au06 Au04 Au0J 63.24(4)
Au0F Au04 Au0J 123.42(5)
Se12 Au04 Au0P 86.62(8)
S12 Au04 Au0P 86.62(8)
Au01 Au04 Au0P 105.92(5)
Au07 Au04 Au0P 59.98(4)
Au09 Au04 Au0P 59.51(4)
Au02 Au04 Au0P 116.53(5)
Au03 Au04 Au0P 113.51(5)
Au06 Au04 Au0P 163.29(5)
Au0F Au04 Au0P 70.81(4)
Au0J Au04 Au0P 126.84(5)
Se13 Au05 Au01 157.10(9)
Se13 Au05 Au09 141.83(9)
Au01 Au05 Au09 59.84(4)
Se13 Au05 Au08 99.83(8)
Au01 Au05 Au08 58.00(4)
Au09 Au05 Au08 110.91(5)
Se13 Au05 Au0D 119.13(9)
Au01 Au05 Au0D 57.74(4)
Au09 Au05 Au0D 62.66(4)
Au08 Au05 Au0D 60.77(4)
Se13 Au05 Au03 132.72(8)
Au01 Au05 Au03 57.93(4)
Au09 Au05 Au03 59.63(5)
Au08 Au05 Au03 106.00(5)
Au0D Au05 Au03 108.02(5)
Se13 Au05 Au0C 107.56(8)
Au01 Au05 Au0C 57.20(4)
Au09 Au05 Au0C 108.01(5)
Au08 Au05 Au0C 56.88(4)
Au0D Au05 Au0C 105.72(5)
Au03 Au05 Au0C 59.61(4)
Se13 Au05 Au0M 88.28(8)
Au01 Au05 Au0M 113.54(5)
Au09 Au05 Au0M 63.21(5)
Au08 Au05 Au0M 171.15(5)
Au0D Au05 Au0M 118.23(5)
Au03 Au05 Au0M 65.51(4)
Au0C Au05 Au0M 117.36(5)
Se13 Au05 Au0L 81.57(8)
Au01 Au05 Au0L 111.41(5)
Au09 Au05 Au0L 65.75(4)
Au08 Au05 Au0L 114.09(5)
Au0D Au05 Au0L 61.99(4)
Au03 Au05 Au0L 120.47(5)
Au0C Au05 Au0L 167.59(5)
Au0M Au05 Au0L 70.40(5)
Se13 Au05 Au0E 49.18(8)
Au01 Au05 Au0E 109.34(5)
Au09 Au05 Au0E 168.99(5)
Au08 Au05 Au0E 60.84(4)
Au0D Au05 Au0E 114.56(5)
Au03 Au05 Au0E 113.97(5)
Au0C Au05 Au0E 61.74(4)
Au0M Au05 Au0E 123.96(5)
Au0L Au05 Au0E 123.40(5)
Se1 Au06 Au01 155.07(9)
S1 Au06 Au01 155.07(9)
Se1 Au06 Au03 139.85(9)
S1 Au06 Au03 139.85(9)
Au01 Au06 Au03 59.29(4)
Se1 Au06 Au0C 137.95(9)
S1 Au06 Au0C 137.95(9)
Au01 Au06 Au0C 58.89(4)
Au03 Au06 Au0C 62.47(4)
Se1 Au06 Au0B 110.06(9)
S1 Au06 Au0B 110.06(9)
Au01 Au06 Au0B 58.08(4)
Au03 Au06 Au0B 109.65(5)
Au0C Au06 Au0B 60.01(4)
Se1 Au06 Au02 97.38(9)
S1 Au06 Au02 97.38(9)
Au01 Au06 Au02 57.70(4)
Au03 Au06 Au02 108.99(5)
Au0C Au06 Au02 106.26(5)
Au0B Au06 Au02 56.86(4)
Se1 Au06 Au04 112.95(9)
S1 Au06 Au04 112.95(9)
Au01 Au06 Au04 56.75(4)
Au03 Au06 Au04 61.40(4)
Au0C Au06 Au04 109.03(5)
Au0B Au06 Au04 104.64(5)
Au02 Au06 Au04 58.81(4)
Se1 Au06 Au0K 94.85(9)
S1 Au06 Au0K 94.85(9)
Au01 Au06 Au0K 110.08(5)
Au03 Au06 Au0K 60.62(4)
Au0C Au06 Au0K 63.94(5)
Au0B Au06 Au0K 118.48(5)
Au02 Au06 Au0K 167.77(5)
Au04 Au06 Au0K 115.86(5)
Se1 Au06 Au0I 49.74(8)
S1 Au06 Au0I 49.74(8)
Au01 Au06 Au0I 109.51(5)
Au03 Au06 Au0I 168.35(5)
Au0C Au06 Au0I 115.99(5)
Au0B Au06 Au0I 62.68(4)
Au02 Au06 Au0I 59.71(4)
Au04 Au06 Au0I 110.68(5)
Au0K Au06 Au0I 130.19(5)
Se1 Au06 Au0J 79.53(9)
S1 Au06 Au0J 79.53(9)
Au01 Au06 Au0J 108.46(5)
Au03 Au06 Au0J 62.98(4)
Au0C Au06 Au0J 120.71(5)
Au0B Au06 Au0J 165.09(5)
Au02 Au06 Au0J 111.70(5)
Au04 Au06 Au0J 60.57(4)
Au0K Au06 Au0J 70.51(4)
Au0I Au06 Au0J 122.12(5)
Se7 Au07 Au01 155.01(9)
S7 Au07 Au01 155.01(9)
Se7 Au07 Au04 141.18(10)
S7 Au07 Au04 141.18(10)
Au01 Au07 Au04 58.42(4)
Se7 Au07 Au0A 108.17(9)
S7 Au07 Au0A 108.17(9)
Au01 Au07 Au0A 58.61(4)
Au04 Au07 Au0A 110.38(5)
Se7 Au07 Au02 138.31(10)
S7 Au07 Au02 138.31(10)
Au01 Au07 Au02 58.22(4)
Au04 Au07 Au02 61.32(4)
Au0A Au07 Au02 62.48(4)
Se7 Au07 Au0D 97.95(9)
S7 Au07 Au0D 97.95(9)
Au01 Au07 Au0D 57.17(4)
Au04 Au07 Au0D 106.24(5)
Au0A Au07 Au0D 57.68(4)
Au02 Au07 Au0D 107.18(5)
Se7 Au07 Au0P 78.11(9)
S7 Au07 Au0P 78.11(9)
Au01 Au07 Au0P 109.32(5)
Au04 Au07 Au0P 66.19(4)
Au0A Au07 Au0P 163.33(5)
Au02 Au07 Au0P 123.22(5)
Au0D Au07 Au0P 106.69(5)
Se7 Au07 Au0F 93.13(9)
S7 Au07 Au0F 93.13(9)
Au01 Au07 Au0F 111.82(5)
Au04 Au07 Au0F 63.29(4)
Au0A Au07 Au0F 120.37(5)
Au02 Au07 Au0F 64.87(4)
Au0D Au07 Au0F 168.75(5)
Au0P Au07 Au0F 73.66(5)
Se7 Au07 Au09 115.80(10)
S7 Au07 Au09 115.80(10)
Au01 Au07 Au09 55.76(4)
Au04 Au07 Au09 57.71(4)
Au0A Au07 Au09 104.91(5)
Au02 Au07 Au09 105.68(5)
Au0D Au07 Au09 58.56(4)
Au0P Au07 Au09 59.00(4)
Au0F Au07 Au09 114.53(5)
Se7 Au07 Au0O 48.87(9)
S7 Au07 Au0O 48.87(9)
Au01 Au07 Au0O 108.74(5)
Au04 Au07 Au0O 164.98(5)
Au0A Au07 Au0O 63.14(4)
Au02 Au07 Au0O 120.64(5)
Au0D Au07 Au0O 58.74(4)
Au0P Au07 Au0O 115.74(5)
Au0F Au07 Au0O 131.70(5)
Au09 Au07 Au0O 109.48(5)
Se6 Au08 Au01 160.88(8)
S6 Au08 Au01 160.88(8)
Se6 Au08 Au0C 138.18(8)
S6 Au08 Au0C 138.18(8)
Au01 Au08 Au0C 59.73(4)
Se6 Au08 Au05 129.97(9)
S6 Au08 Au05 129.97(9)
Au01 Au08 Au05 58.65(4)
Au0C Au08 Au05 63.39(4)
Se6 Au08 Au0A 103.30(8)
S6 Au08 Au0A 103.30(8)
Au01 Au08 Au0A 58.36(4)
Au0C Au08 Au0A 109.38(5)
Au05 Au08 Au0A 106.69(5)
Se6 Au08 Au0D 109.45(8)
S6 Au08 Au0D 109.45(8)
Au01 Au08 Au0D 57.54(4)
Au0C Au08 Au0D 109.96(5)
Au05 Au08 Au0D 59.64(4)
Au0A Au08 Au0D 57.13(4)
Se6 Au08 Au0B 120.20(9)
S6 Au08 Au0B 120.20(9)
Au01 Au08 Au0B 57.88(4)
Au0C Au08 Au0B 60.25(4)
Au05 Au08 Au0B 109.37(5)
Au0A Au08 Au0B 60.18(4)
Au0D Au08 Au0B 105.68(5)
Se6 Au08 Au0E 86.12(8)
S6 Au08 Au0E 86.12(8)
Au01 Au08 Au0E 111.75(5)
Au0C Au08 Au0E 64.62(4)
Au05 Au08 Au0E 63.08(4)
Au0A Au08 Au0E 169.46(5)
Au0D Au08 Au0E 115.54(5)
Au0B Au08 Au0E 119.22(5)
Se6 Au08 Au0N 80.81(8)
S6 Au08 Au0N 80.81(8)
Au01 Au08 Au0N 110.29(5)
Au0C Au08 Au0N 62.85(4)
Au05 Au08 Au0N 120.61(5)
Au0A Au08 Au0N 113.18(5)
Au0D Au08 Au0N 166.72(5)
Au0B Au08 Au0N 61.20(4)
Au0E Au08 Au0N 72.60(4)
Se6 Au08 Au0H 49.55(7)
S6 Au08 Au0H 49.55(7)
Au01 Au08 Au0H 112.06(5)
Au0C Au08 Au0H 171.17(5)
Au05 Au08 Au0H 116.25(5)
Au0A Au08 Au0H 61.93(4)
Au0D Au08 Au0H 64.71(4)
Au0B Au08 Au0H 113.41(5)
Au0E Au08 Au0H 123.69(5)
Au0N Au08 Au0H 120.77(5)
Se18 Au09 Au01 158.34(11)
S18 Au09 Au01 158.34(11)
Se18 Au09 Au05 138.17(10)
S18 Au09 Au05 138.17(10)
Au01 Au09 Au05 59.56(4)
Se18 Au09 Au03 135.25(12)
S18 Au09 Au03 135.25(12)
Au01 Au09 Au03 58.76(4)
Au05 Au09 Au03 62.37(4)
Se18 Au09 Au04 110.22(10)
S18 Au09 Au04 110.22(10)
Au01 Au09 Au04 57.82(4)
Au05 Au09 Au04 110.84(5)
Au03 Au09 Au04 62.27(4)
Se18 Au09 Au0D 116.02(12)
S18 Au09 Au0D 116.02(12)
Au01 Au09 Au0D 56.88(4)
Au05 Au09 Au0D 60.34(4)
Au03 Au09 Au0D 108.33(5)
Au04 Au09 Au0D 103.91(5)
Se18 Au09 Au0P 50.34(9)
S18 Au09 Au0P 50.34(9)
Au01 Au09 Au0P 109.50(5)
Au05 Au09 Au0P 165.21(5)
Au03 Au09 Au0P 122.48(5)
Au04 Au09 Au0P 65.46(5)
Au0D Au09 Au0P 105.82(5)
Se18 Au09 Au0M 88.93(10)
S18 Au09 Au0M 88.93(10)
Au01 Au09 Au0M 112.69(5)
Au05 Au09 Au0M 62.47(4)
Au03 Au09 Au0M 66.12(4)
Au04 Au09 Au0M 122.20(5)
Au0D Au09 Au0M 115.61(5)
Au0P Au09 Au0M 132.10(5)
Se18 Au09 Au07 102.41(11)
S18 Au09 Au07 102.41(11)
Au01 Au09 Au07 56.04(4)
Au05 Au09 Au07 106.74(5)
Au03 Au09 Au07 105.99(5)
Au04 Au09 Au07 55.90(4)
Au0D Au09 Au07 57.57(4)
Au0P Au09 Au07 58.91(4)
Au0M Au09 Au07 168.47(5)
Se18 Au09 Au0L 80.61(11)
S18 Au09 Au0L 80.61(11)
Au01 Au09 Au0L 107.79(5)
Au05 Au09 Au0L 61.35(5)
Au03 Au09 Au0L 118.96(5)
Au04 Au09 Au0L 163.73(5)
Au0D Au09 Au0L 59.88(4)
Au0P Au09 Au0L 118.03(5)
Au0M Au09 Au0L 68.57(5)
Au07 Au09 Au0L 110.87(5)
Se3 Au0A Au01 155.61(9)
S3 Au0A Au01 155.61(9)
Se3 Au0A Au0D 143.98(9)
S3 Au0A Au0D 143.98(9)
Au01 Au0A Au0D 59.04(4)
Se3 Au0A Au07 117.52(9)
S3 Au0A Au07 117.52(9)
Au01 Au0A Au07 59.36(4)
Au0D Au0A Au07 62.46(4)
Se3 Au0A Au08 132.05(9)
S3 Au0A Au08 132.05(9)
Au01 Au0A Au08 57.86(4)
Au0D Au0A Au08 61.79(4)
Au07 Au0A Au08 110.43(5)
Se3 Au0A Au0B 104.76(9)
S3 Au0A Au0B 104.76(9)
Au01 Au0A Au0B 57.86(4)
Au0D Au0A Au0B 109.66(5)
Au07 Au0A Au0B 105.98(5)
Au08 Au0A Au0B 60.55(4)
Se3 Au0A Au02 99.48(9)
S3 Au0A Au02 99.48(9)
Au01 Au0A Au02 57.23(4)
Au0D Au0A Au02 108.15(5)
Au07 Au0A Au02 58.97(4)
Au08 Au0A Au02 105.39(5)
Au0B Au0A Au02 56.26(4)
Se3 Au0A Au0H 90.58(9)
S3 Au0A Au0H 90.58(9)
Au01 Au0A Au0H 111.59(5)
Au0D Au0A Au0H 66.23(4)
Au07 Au0A Au0H 122.79(5)
Au08 Au0A Au0H 61.87(4)
Au0B Au0A Au0H 113.67(5)
Au02 Au0A Au0H 167.25(5)
Se3 Au0A Au0O 87.22(9)
S3 Au0A Au0O 87.22(9)
Au01 Au0A Au0O 109.05(5)
Au0D Au0A Au0O 59.90(4)
Au07 Au0A Au0O 62.80(4)
Au08 Au0A Au0O 115.23(5)
Au0B Au0A Au0O 166.85(5)
Au02 Au0A Au0O 117.15(5)
Au0H Au0A Au0O 70.85(4)
Se3 Au0A Au0G 48.09(9)
S3 Au0A Au0G 48.09(9)
Au01 Au0A Au0G 108.38(5)
Au0D Au0A Au0G 167.22(5)
Au07 Au0A Au0G 110.39(5)
Au08 Au0A Au0G 114.89(5)
Au0B Au0A Au0G 60.78(4)
Au02 Au0A Au0G 59.91(4)
Au0H Au0A Au0G 124.36(5)
Au0O Au0A Au0G 128.00(5)
Se15 Au0B Au01 155.33(11)
S15 Au0B Au01 155.33(11)
Se15 Au0B Au02 140.16(10)
S15 Au0B Au02 140.16(10)
Au01 Au0B Au02 59.48(4)
Se15 Au0B Au0C 109.59(9)
S15 Au0B Au0C 109.59(9)
Au01 Au0B Au0C 58.55(4)
Au02 Au0B Au0C 109.49(5)
Se15 Au0B Au06 137.92(11)
S15 Au0B Au06 137.92(11)
Au01 Au0B Au06 58.13(4)
Au02 Au0B Au06 61.82(5)
Au0C Au0B Au06 59.04(4)
Se15 Au0B Au0A 112.57(11)
S15 Au0B Au0A 112.57(11)
Au01 Au0B Au0A 57.89(4)
Au02 Au0B Au0A 62.49(4)
Au0C Au0B Au0A 106.39(5)
Au06 Au0B Au0A 109.45(5)
Se15 Au0B Au08 97.93(11)
S15 Au0B Au08 97.93(11)
Au01 Au0B Au08 57.41(4)
Au02 Au0B Au08 109.34(5)
Au0C Au0B Au08 57.47(4)
Au06 Au0B Au08 105.21(5)
Au0A Au0B Au08 59.28(4)
Se15 Au0B Au0N 49.77(9)
S15 Au0B Au0N 49.77(9)
Au01 Au0B Au0N 109.88(5)
Au02 Au0B Au0N 169.34(5)
Au0C Au0B Au0N 61.95(4)
Au06 Au0B Au0N 114.32(5)
Au0A Au0B Au0N 112.39(5)
Au08 Au0B Au0N 61.17(5)
Se15 Au0B Au0G 79.43(9)
S15 Au0B Au0G 79.43(9)
Au01 Au0B Au0G 110.70(5)
Au02 Au0B Au0G 62.77(4)
Au0C Au0B Au0G 169.06(5)
Au06 Au0B Au0G 118.59(5)
Au0A Au0B Au0G 63.57(4)
Au08 Au0B Au0G 116.25(5)
Au0N Au0B Au0G 124.65(5)
Se15 Au0B Au0I 96.15(11)
S15 Au0B Au0I 96.15(11)
Au01 Au0B Au0I 108.40(5)
Au02 Au0B Au0I 60.64(4)
Au0C Au0B Au0I 113.90(5)
Au06 Au0B Au0I 61.27(4)
Au0A Au0B Au0I 117.95(5)
Au08 Au0B Au0I 165.45(5)
Au0N Au0B Au0I 127.56(5)
Au0G Au0B Au0I 70.05(5)
Se10 Au0C Au01 153.86(9)
S10 Au0C Au01 153.86(9)
Se10 Au0C Au08 142.25(10)
S10 Au0C Au08 142.25(10)
Au01 Au0C Au08 59.05(4)
Se10 Au0C Au06 106.80(10)
S10 Au0C Au06 106.80(10)
Au01 Au0C Au06 58.76(4)
Au08 Au0C Au06 110.55(5)
Se10 Au0C Au0B 137.39(10)
S10 Au0C Au0B 137.39(10)
Au01 Au0C Au0B 58.38(4)
Au08 Au0C Au0B 62.28(4)
Au06 Au0C Au0B 60.96(4)
Se10 Au0C Au03 96.37(9)
S10 Au0C Au03 96.37(9)
Au01 Au0C Au03 57.67(4)
Au08 Au0C Au03 107.74(5)
Au06 Au0C Au03 57.92(4)
Au0B Au0C Au03 106.83(5)
Se10 Au0C Au05 114.46(10)
S10 Au0C Au05 114.46(10)
Au01 Au0C Au05 57.20(4)
Au08 Au0C Au05 59.73(4)
Au06 Au0C Au05 106.03(5)
Au0B Au0C Au05 108.12(5)
Au03 Au0C Au05 58.89(4)
Se10 Au0C Au0N 96.32(9)
S10 Au0C Au0N 96.32(9)
Au01 Au0C Au0N 109.53(5)
Au08 Au0C Au0N 62.56(4)
Au06 Au0C Au0N 115.78(5)
Au0B Au0C Au0N 61.71(4)
Au03 Au0C Au0N 167.12(5)
Au05 Au0C Au0N 117.09(5)
Se10 Au0C Au0K 49.12(9)
S10 Au0C Au0K 49.12(9)
Au01 Au0C Au0K 107.57(5)
Au08 Au0C Au0K 165.76(5)
Au06 Au0C Au0K 60.92(4)
Au0B Au0C Au0K 116.61(5)
Au03 Au0C Au0K 58.30(4)
Au05 Au0C Au0K 109.98(5)
Au0N Au0C Au0K 130.67(5)
Se10 Au0C Au0E 82.84(10)
S10 Au0C Au0E 82.84(10)
Au01 Au0C Au0E 108.64(5)
Au08 Au0C Au0E 61.38(4)
Au06 Au0C Au0E 166.59(5)
Au0B Au0C Au0E 118.13(5)
Au03 Au0C Au0E 112.63(5)
Au05 Au0C Au0E 60.91(4)
Au0N Au0C Au0E 71.28(5)
Au0K Au0C Au0E 124.32(5)
Se4 Au0D Au01 160.49(9)
S4 Au0D Au01 160.49(9)
Se4 Au0D Au0A 137.92(9)
S4 Au0D Au0A 137.92(9)
Au01 Au0D Au0A 59.93(4)
Se4 Au0D Au05 102.31(9)
S4 Au0D Au05 102.31(9)
Au01 Au0D Au05 58.74(4)
Au0A Au0D Au05 109.89(5)
Se4 Au0D Au08 118.86(10)
S4 Au0D Au08 118.86(10)
Au01 Au0D Au08 57.88(4)
Au0A Au0D Au08 61.09(4)
Au05 Au0D Au08 59.59(4)
Se4 Au0D Au07 132.30(9)
S4 Au0D Au07 132.30(9)
Au01 Au0D Au07 58.73(4)
Au0A Au0D Au07 59.86(4)
Au05 Au0D Au07 109.16(5)
Au08 Au0D Au07 107.89(5)
Se4 Au0D Au09 109.17(9)
S4 Au0D Au09 109.17(9)
Au01 Au0D Au09 58.12(4)
Au0A Au0D Au09 110.87(5)
Au05 Au0D Au09 57.00(4)
Au08 Au0D Au09 105.46(5)
Au07 Au0D Au09 63.87(4)
Se4 Au0D Au0O 83.95(9)
S4 Au0D Au0O 83.95(9)
Au01 Au0D Au0O 114.76(5)
Au0A Au0D Au0O 65.99(4)
Au05 Au0D Au0O 173.14(5)
Au08 Au0D Au0O 119.93(5)
Au07 Au0D Au0O 64.13(5)
Au09 Au0D Au0O 118.50(5)
Se4 Au0D Au0L 49.47(9)
S4 Au0D Au0L 49.47(9)
Au01 Au0D Au0L 112.15(5)
Au0A Au0D Au0L 171.57(5)
Au05 Au0D Au0L 61.86(4)
Au08 Au0D Au0L 112.99(5)
Au07 Au0D Au0L 119.74(5)
Au09 Au0D Au0L 63.84(4)
Au0O Au0D Au0L 122.03(5)
Se4 Au0D Au0H 81.99(9)
S4 Au0D Au0H 81.99(9)
Au01 Au0D Au0H 108.43(5)
Au0A Au0D Au0H 61.32(4)
Au05 Au0D Au0H 112.18(5)
Au08 Au0D Au0H 60.03(4)
Au07 Au0D Au0H 116.09(5)
Au09 Au0D Au0H 165.29(5)
Au0O Au0D Au0H 71.18(4)
Au0L Au0D Au0H 122.14(5)
Se14 Au0E Se13 168.87(12)
S14 Au0E Se13 168.87(12)
Se14 Au0E Au08 93.56(10)
S14 Au0E Au08 93.56(10)
Se13 Au0E Au08 97.57(8)
Se14 Au0E Au05 137.43(10)
S14 Au0E Au05 137.43(10)
Se13 Au0E Au05 51.38(8)
Au08 Au0E Au05 56.09(4)
Se14 Au0E Au0C 81.09(10)
S14 Au0E Au0C 81.09(10)
Se13 Au0E Au0C 105.45(9)
Au08 Au0E Au0C 54.00(4)
Au05 Au0E Au0C 57.35(4)
Se17 Au0F Se16 170.09(12)
S17 Au0F S16 170.09(12)
Se17 Au0F Au07 83.83(10)
S17 Au0F Au07 83.83(10)
Se16 Au0F Au07 100.90(9)
S16 Au0F Au07 100.90(9)
Se17 Au0F Au04 93.27(10)
S17 Au0F Au04 93.27(10)
Se16 Au0F Au04 96.57(8)
S16 Au0F Au04 96.57(8)
Au07 Au0F Au04 54.78(4)
Se17 Au0F Au02 137.14(10)
S17 Au0F Au02 137.14(10)
Se16 Au0F Au02 50.18(8)
S16 Au0F Au02 50.18(8)
Au07 Au0F Au02 54.96(4)
Au04 Au0F Au02 55.24(4)
Se2 Au0G Se3 168.43(12)
S2 Au0G S3 168.43(12)
Se2 Au0G Au02 93.47(10)
S2 Au0G Au02 93.47(10)
Se3 Au0G Au02 97.94(9)
S3 Au0G Au02 97.94(9)
Se2 Au0G Au0B 83.83(10)
S2 Au0G Au0B 83.83(10)
Se3 Au0G Au0B 101.46(9)
S3 Au0G Au0B 101.46(9)
Au02 Au0G Au0B 53.53(4)
Se2 Au0G Au0A 138.39(9)
S2 Au0G Au0A 138.39(9)
Se3 Au0G Au0A 49.74(8)
S3 Au0G Au0A 49.74(8)
Au02 Au0G Au0A 56.58(4)
Au0B Au0G Au0A 55.65(4)
Se8 Au0H Se6 166.91(13)
S8 Au0H S6 166.91(13)
Se8 Au0H Au08 138.20(11)
S8 Au0H Au08 138.20(11)
Se6 Au0H Au08 51.87(8)
S6 Au0H Au08 51.87(8)
Se8 Au0H Au0A 92.79(11)
S8 Au0H Au0A 92.79(11)
Se6 Au0H Au0A 100.24(9)
S6 Au0H Au0A 100.24(9)
Au08 Au0H Au0A 56.20(4)
Se8 Au0H Au0D 84.16(11)
S8 Au0H Au0D 84.16(11)
Se6 Au0H Au0D 102.79(8)
S6 Au0H Au0D 102.79(8)
Au08 Au0H Au0D 55.26(4)
Au0A Au0H Au0D 52.45(4)
Se2 Au0I Se1 167.01(13)
S2 Au0I S1 167.01(13)
Se2 Au0I Au02 95.36(10)
S2 Au0I Au02 95.36(10)
Se1 Au0I Au02 97.50(9)
S1 Au0I Au02 97.50(9)
Se2 Au0I Au06 138.83(10)
S2 Au0I Au06 138.83(10)
Se1 Au0I Au06 52.10(8)
S1 Au0I Au06 52.10(8)
Au02 Au0I Au06 57.61(4)
Se2 Au0I Au0B 83.22(10)
S2 Au0I Au0B 83.22(10)
Se1 Au0I Au0B 105.94(9)
S1 Au0I Au0B 105.94(9)
Au02 Au0I Au0B 54.07(4)
Au06 Au0I Au0B 56.06(4)
Se11 Au0J Se12 170.58(13)
S11 Au0J S12 170.58(13)
Se11 Au0J Au04 137.70(10)
S11 Au0J Au04 137.70(10)
Se12 Au0J Au04 51.10(8)
S12 Au0J Au04 51.10(8)
Se11 Au0J Au03 89.97(11)
S11 Au0J Au03 89.97(11)
Se12 Au0J Au03 99.25(9)
S12 Au0J Au03 99.25(9)
Au04 Au0J Au03 56.26(4)
Se11 Au0J Au06 83.79(10)
S11 Au0J Au06 83.79(10)
Se12 Au0J Au06 103.32(8)
S12 Au0J Au06 103.32(8)
Au04 Au0J Au06 56.19(4)
Au03 Au0J Au06 52.54(4)
Se11 Au0K Se10 167.00(12)
S11 Au0K S10 167.00(12)
Se11 Au0K Au03 95.03(10)
S11 Au0K Au03 95.03(10)
Se10 Au0K Au03 97.25(9)
S10 Au0K Au03 97.25(9)
Se11 Au0K Au06 87.41(10)
S11 Au0K Au06 87.41(10)
Se10 Au0K Au06 103.03(9)
S10 Au0K Au06 103.03(9)
Au03 Au0K Au06 55.74(4)
Se11 Au0K Au0C 141.28(10)
S11 Au0K Au0C 141.28(10)
Se10 Au0K Au0C 50.95(8)
S10 Au0K Au0C 50.95(8)
Au03 Au0K Au0C 57.62(4)
Au06 Au0K Au0C 55.14(4)
Se5 Au0L Se4 164.68(13)
S5 Au0L S4 164.68(13)
Se5 Au0L Au05 95.52(11)
S5 Au0L Au05 95.52(11)
Se4 Au0L Au05 99.77(9)
S4 Au0L Au05 99.77(9)
Se5 Au0L Au0D 139.30(11)
S5 Au0L Au0D 139.30(11)
Se4 Au0L Au0D 52.36(8)
S4 Au0L Au0D 52.36(8)
Au05 Au0L Au0D 56.15(4)
Se5 Au0L Au09 83.69(11)
S5 Au0L Au09 83.69(11)
Se4 Au0L Au09 104.75(9)
S4 Au0L Au09 104.75(9)
Au05 Au0L Au09 52.90(4)
Au0D Au0L Au09 56.28(4)
Se9 Au0M Se5 168.88(13)
S9 Au0M S5 168.88(13)
Se9 Au0M Au05 94.67(10)
S9 Au0M Au05 94.67(10)
Se5 Au0M Au05 96.44(10)
S5 Au0M Au05 96.44(10)
Se9 Au0M Au09 99.60(10)
S9 Au0M Au09 99.60(10)
Se5 Au0M Au09 86.71(10)
S5 Au0M Au09 86.71(10)
Au05 Au0M Au09 54.32(4)
Se9 Au0M Au03 49.34(8)
S9 Au0M Au03 49.34(8)
Se5 Au0M Au03 139.26(10)
S5 Au0M Au03 139.26(10)
Au05 Au0M Au03 55.29(4)
Au09 Au0M Au03 53.55(4)
Se14 Au0N Se15 169.16(13)
S14 Au0N S15 169.16(13)
Se14 Au0N Au08 93.18(10)
S14 Au0N Au08 93.18(10)
Se15 Au0N Au08 96.95(10)
S15 Au0N Au08 96.95(10)
Se14 Au0N Au0B 137.98(10)
S14 Au0N Au0B 137.98(10)
Se15 Au0N Au0B 52.24(9)
S15 Au0N Au0B 52.24(9)
Au08 Au0N Au0B 57.63(4)
Se14 Au0N Au0C 82.53(9)
S14 Au0N Au0C 82.53(9)
Se15 Au0N Au0C 106.54(10)
S15 Au0N Au0C 106.54(10)
Au08 Au0N Au0C 54.59(4)
Au0B Au0N Au0C 56.34(4)
Se8 Au0O Se7 166.34(13)
S8 Au0O S7 166.34(13)
Se8 Au0O Au0D 89.62(10)
S8 Au0O Au0D 89.62(10)
Se7 Au0O Au0D 99.08(9)
S7 Au0O Au0D 99.08(9)
Se8 Au0O Au07 141.04(10)
S8 Au0O Au07 141.04(10)
Se7 Au0O Au07 51.92(8)
S7 Au0O Au07 51.92(8)
Au0D Au0O Au07 57.13(4)
Se8 Au0O Au0A 91.17(10)
S8 Au0O Au0A 91.17(10)
Se7 Au0O Au0A 102.46(9)
S7 Au0O Au0A 102.46(9)
Au0D Au0O Au0A 54.12(4)
Au07 Au0O Au0A 54.07(4)
Se17 Au0P Se18 164.70(14)
S17 Au0P S18 164.70(14)
Se17 Au0P Au07 84.63(10)
S17 Au0P Au07 84.63(10)
Se18 Au0P Au07 107.98(10)
S18 Au0P Au07 107.98(10)
Se17 Au0P Au09 141.72(10)
S17 Au0P Au09 141.72(10)
Se18 Au0P Au09 53.53(9)
S18 Au0P Au09 53.53(9)
Au07 Au0P Au09 62.09(4)
Se17 Au0P Au04 90.85(10)
S17 Au0P Au04 90.85(10)
Se18 Au0P Au04 103.54(11)
S18 Au0P Au04 103.54(11)
Au07 Au0P Au04 53.83(4)
Au09 Au0P Au04 55.03(4)
C73 Se13 Au0E 100.4(6)
C73 Se13 Au05 106.1(6)
Au0E Se13 Au05 79.44(10)
C1 S1 Au0I 100.9(6)
C1 S1 Au06 115.1(7)
Au0I S1 Au06 78.16(11)
C1 Se1 Au0I 100.9(6)
C1 Se1 Au06 115.1(7)
Au0I Se1 Au06 78.16(11)
C7 S2 Au0G 104.9(6)
C7 S2 Au0I 105.1(6)
Au0G S2 Au0I 97.38(14)
C7 Se2 Au0G 104.9(6)
C7 Se2 Au0I 105.1(6)
Au0G Se2 Au0I 97.38(14)
C13 S3 Au0G 100.0(5)
C13 S3 Au0A 107.0(5)
Au0G S3 Au0A 82.17(10)
C13 Se3 Au0G 100.0(5)
C13 Se3 Au0A 107.0(5)
Au0G Se3 Au0A 82.17(10)
C19 S4 Au0L 99.0(6)
C19 S4 Au0D 105.7(6)
Au0L S4 Au0D 78.18(11)
C19 Se4 Au0L 99.0(6)
C19 Se4 Au0D 105.7(6)
Au0L Se4 Au0D 78.18(11)
C25 S5 Au0M 104.3(6)
C25 S5 Au0L 105.5(6)
Au0M S5 Au0L 95.84(14)
C25 Se5 Au0M 104.3(6)
C25 Se5 Au0L 105.5(6)
Au0M Se5 Au0L 95.84(14)
C49 S6 Au0H 100.5(6)
C49 S6 Au08 104.0(5)
Au0H S6 Au08 78.58(10)
C49 Se6 Au0H 100.5(6)
C49 Se6 Au08 104.0(5)
Au0H Se6 Au08 78.58(10)
C37 S7 Au0O 101.7(7)
C37 S7 Au07 120.3(6)
Au0O S7 Au07 79.22(10)
C37 Se7 Au0O 101.7(7)
C37 Se7 Au07 120.3(6)
Au0O Se7 Au07 79.22(10)
C43 S8 Au0H 105.4(7)
C43 S8 Au0O 106.4(7)
Au0H S8 Au0O 99.63(14)
C43 Se8 Au0H 105.4(7)
C43 Se8 Au0O 106.4(7)
Au0H Se8 Au0O 99.63(14)
C31 S9 Au0M 100.7(6)
C31 S9 Au03 105.4(6)
Au0M S9 Au03 83.92(11)
C31 Se9 Au0M 100.7(6)
C31 Se9 Au03 105.4(6)
Au0M Se9 Au03 83.92(11)
C55 S10 Au0K 102.8(7)
C55 S10 Au0C 116.7(7)
Au0K S10 Au0C 79.93(11)
C55 Se10 Au0K 102.8(7)
C55 Se10 Au0C 116.7(7)
Au0K Se10 Au0C 79.93(11)
C61 S11 Au0K 103.8(8)
C61 S11 Au0J 106.0(7)
Au0K S11 Au0J 98.82(14)
C61 Se11 Au0K 103.8(8)
C61 Se11 Au0J 106.0(7)
Au0K Se11 Au0J 98.82(14)
C67 S12 Au0J 104.1(5)
C67 S12 Au04 104.8(5)
Au0J S12 Au04 79.64(10)
C67 Se12 Au0J 104.1(5)
C67 Se12 Au04 104.8(5)
Au0J Se12 Au04 79.64(10)
C79 S14 Au0E 103.5(6)
C79 S14 Au0N 104.6(6)
Au0E S14 Au0N 99.04(13)
C79 Se14 Au0E 103.5(6)
C79 Se14 Au0N 104.6(6)
Au0E Se14 Au0N 99.04(13)
C85 S15 Au0N 100.6(7)
C85 S15 Au0B 107.5(8)
Au0N S15 Au0B 77.99(11)
C85 Se15 Au0N 100.6(7)
C85 Se15 Au0B 107.5(8)
Au0N Se15 Au0B 77.99(11)
C91 S16 Au0F 103.1(5)
C91 S16 Au02 104.0(5)
Au0F S16 Au02 81.43(10)
C91 Se16 Au0F 103.1(5)
C91 Se16 Au02 104.0(5)
Au0F Se16 Au02 81.43(10)
C97 S17 Au0P 105.0(7)
C97 S17 Au0F 110.4(6)
Au0P S17 Au0F 100.22(13)
C97 Se17 Au0P 105.0(7)
C97 Se17 Au0F 110.4(6)
Au0P Se17 Au0F 100.22(13)
C103 S18 Au0P 95.0(9)
C103 S18 Au09 123.1(9)
Au0P S18 Au09 76.13(12)
C103 Se18 Au0P 95.0(9)
C103 Se18 Au09 123.1(9)
Au0P Se18 Au09 76.13(12)
C19 C24 C23 120.0
C19 C24 H24 120.0
C23 C24 H24 120.0
C20 C19 C24 120.0
C20 C19 S4 118.5(11)
C24 C19 S4 121.4(11)
C20 C19 Se4 118.5(11)
C24 C19 Se4 121.4(11)
C19 C20 C21 120.0
C19 C20 H20 120.0
C21 C20 H20 120.0
C22 C21 C20 120.0
C22 C21 H21 120.0
C20 C21 H21 120.0
C21 C22 C23 120.0
C21 C22 H22 120.0
C23 C22 H22 120.0
C22 C23 C24 120.0
C22 C23 H23 120.0
C24 C23 H23 120.0
C26 C25 C30 120.0
C26 C25 Se5 120.3(11)
C30 C25 Se5 119.5(11)
C26 C25 S5 120.3(11)
C30 C25 S5 119.5(11)
C25 C26 C27 120.0
C25 C26 H26 120.0
C27 C26 H26 120.0
C28 C27 C26 120.0
C28 C27 H27 120.0
C26 C27 H27 120.0
C29 C28 C27 120.0
C29 C28 H28 120.0
C27 C28 H28 120.0
C28 C29 C30 120.0
C28 C29 H29 120.0
C30 C29 H29 120.0
C29 C30 C25 120.0
C29 C30 H30 120.0
C25 C30 H30 120.0
C36 C35 C34 120.0
C36 C35 H35 120.0
C34 C35 H35 120.0
C31 C36 C35 120.0
C31 C36 H36 120.0
C35 C36 H36 120.0
C32 C31 C36 120.0
C32 C31 S9 116.9(11)
C36 C31 S9 123.1(11)
C32 C31 Se9 116.9(11)
C36 C31 Se9 123.1(11)
C31 C32 C33 120.0
C31 C32 H32 120.0
C33 C32 H32 120.0
C34 C33 C32 120.0
C34 C33 H33 120.0
C32 C33 H33 120.0
C33 C34 C35 120.0
C33 C34 H34 120.0
C35 C34 H34 120.0
C13 C14 C15 120.0
C13 C14 H14 120.0
C15 C14 H14 120.0
C18 C13 C14 120.0
C18 C13 S3 122.7(10)
C14 C13 S3 117.3(10)
C18 C13 Se3 122.7(10)
C14 C13 Se3 117.3(10)
C13 C18 C17 120.0
C13 C18 H18 120.0
C17 C18 H18 120.0
C16 C17 C18 120.0
C16 C17 H17 120.0
C18 C17 H17 120.0
C17 C16 C15 120.0
C17 C16 H16 120.0
C15 C16 H16 120.0
C16 C15 C14 120.0
C16 C15 H15 120.0
C14 C15 H15 120.0
C8 C7 C12 120.0
C8 C7 Se2 120.4(11)
C12 C7 Se2 119.2(11)
C8 C7 S2 120.4(11)
C12 C7 S2 119.2(11)
C9 C8 C7 120.0
C9 C8 H8 120.0
C7 C8 H8 120.0
C8 C9 C10 120.0
C8 C9 H9 120.0
C10 C9 H9 120.0
C11 C10 C9 120.0
C11 C10 H10 120.0
C9 C10 H10 120.0
C12 C11 C10 120.0
C12 C11 H11 120.0
C10 C11 H11 120.0
C11 C12 C7 120.0
C11 C12 H12 120.0
C7 C12 H12 120.0
C2 C1 C6 120.0
C2 C1 Se1 120.2(12)
C6 C1 Se1 119.3(12)
C2 C1 S1 120.2(12)
C6 C1 S1 119.3(12)
C1 C2 C3 120.0
C1 C2 H2 120.0
C3 C2 H2 120.0
C4 C3 C2 120.0
C4 C3 H3 120.0
C2 C3 H3 120.0
C3 C4 C5 120.0
C3 C4 H4 120.0
C5 C4 H4 120.0
C4 C5 C6 120.0
C4 C5 H5 120.0
C6 C5 H5 120.0
C5 C6 C1 120.0
C5 C6 H6 120.0
C1 C6 H6 120.0
C67 C72 C71 120.0
C67 C72 H72 120.0
C71 C72 H72 120.0
C68 C67 C72 120.0
C68 C67 S12 122.0(11)
C72 C67 S12 118.0(11)
C68 C67 Se12 122.0(11)
C72 C67 Se12 118.0(11)
C67 C68 C69 120.0
C67 C68 H68 120.0
C69 C68 H68 120.0
C68 C69 C70 120.0
C68 C69 H69 120.0
C70 C69 H69 120.0
C71 C70 C69 120.0
C71 C70 H70 120.0
C69 C70 H70 120.0
C70 C71 C72 120.0
C70 C71 H71 120.0
C72 C71 H71 120.0
C62 C61 C66 120.0
C62 C61 Se11 119.7(15)
C66 C61 Se11 119.9(15)
C62 C61 S11 119.7(15)
C66 C61 S11 119.9(15)
C63 C62 C61 120.0
C63 C62 H62 120.0
C61 C62 H62 120.0
C62 C63 C64 120.0
C62 C63 H63 120.0
C64 C63 H63 120.0
C65 C64 C63 120.0
C65 C64 H64 120.0
C63 C64 H64 120.0
C64 C65 C66 120.0
C64 C65 H65 120.0
C66 C65 H65 120.0
C65 C66 C61 120.0
C65 C66 H66 120.0
C61 C66 H66 120.0
C56 C55 C60 120.0
C56 C55 Se10 117.4(14)
C60 C55 Se10 122.3(13)
C56 C55 S10 117.4(14)
C60 C55 S10 122.3(13)
C55 C56 C57 120.0
C55 C56 H56 120.0
C57 C56 H56 120.0
C56 C57 C58 120.0
C56 C57 H57 120.0
C58 C57 H57 120.0
C59 C58 C57 120.0
C59 C58 H58 120.0
C57 C58 H58 120.0
C58 C59 C60 120.0
C58 C59 H59 120.0
C60 C59 H59 120.0
C59 C60 C55 120.0
C59 C60 H60 120.0
C55 C60 H60 120.0
C50 C49 C54 120.0
C50 C49 Se6 124.7(11)
C54 C49 Se6 115.2(11)
C50 C49 S6 124.7(11)
C54 C49 S6 115.2(11)
C49 C50 C51 120.0
C49 C50 H50 120.0
C51 C50 H50 120.0
C52 C51 C50 120.0
C52 C51 H51 120.0
C50 C51 H51 120.0
C53 C52 C51 120.0
C53 C52 H52 120.0
C51 C52 H52 120.0
C52 C53 C54 120.0
C52 C53 H53 120.0
C54 C53 H53 120.0
C53 C54 C49 120.0
C53 C54 H54 120.0
C49 C54 H54 120.0
C45 C44 C43 120.0
C45 C44 H44 120.0
C43 C44 H44 120.0
C44 C45 C46 120.0
C44 C45 H45 120.0
C46 C45 H45 120.0
C47 C46 C45 120.0
C47 C46 H46 120.0
C45 C46 H46 120.0
C46 C47 C48 120.0
C46 C47 H47 120.0
C48 C47 H47 120.0
C47 C48 C43 120.0
C47 C48 H48 120.0
C43 C48 H48 120.0
C48 C43 C44 120.0
C48 C43 S8 120.7(13)
C44 C43 S8 118.8(13)
C48 C43 Se8 120.7(13)
C44 C43 Se8 118.8(13)
C38 C37 C42 120.0
C38 C37 Se7 120.6(12)
C42 C37 Se7 118.9(12)
C38 C37 S7 120.6(12)
C42 C37 S7 118.9(12)
C37 C38 C39 120.0
C37 C38 H38 120.0
C39 C38 H38 120.0
C38 C39 C40 120.0
C38 C39 H39 120.0
C40 C39 H39 120.0
C41 C40 C39 120.0
C41 C40 H40 120.0
C39 C40 H40 120.0
C42 C41 C40 120.0
C42 C41 H41 120.0
C40 C41 H41 120.0
C41 C42 C37 120.0
C41 C42 H42 120.0
C37 C42 H42 120.0
C91 C96 C95 120.0
C91 C96 H96 120.0
C95 C96 H96 120.0
C92 C91 C96 120.0
C92 C91 S16 123.3(9)
C96 C91 S16 116.6(9)
C92 C91 Se16 123.3(9)
C96 C91 Se16 116.6(9)
C91 C92 C93 120.0
C91 C92 H92 120.0
C93 C92 H92 120.0
C94 C93 C92 120.0
C94 C93 H93 120.0
C92 C93 H93 120.0
C93 C94 C95 120.0
C93 C94 H94 120.0
C95 C94 H94 120.0
C94 C95 C96 120.0
C94 C95 H95 120.0
C96 C95 H95 120.0
C98 C97 C102 120.0
C98 C97 Se17 116.0(12)
C102 C97 Se17 124.0(12)
C98 C97 S17 116.0(12)
C102 C97 S17 124.0(12)
C97 C98 C99 120.0
C97 C98 H98 120.0
C99 C98 H98 120.0
C100 C99 C98 120.0
C100 C99 H99 120.0
C98 C99 H99 120.0
C99 C100 C101 120.0
C99 C100 H100 120.0
C101 C100 H100 120.0
C100 C101 C102 120.0
C100 C101 H101 120.0
C102 C101 H101 120.0
C101 C102 C97 120.0
C101 C102 H102 120.0
C97 C102 H102 120.0
C73 C78 C77 120.0
C73 C78 H78 120.0
C77 C78 H78 120.0
C78 C73 C74 120.0
C78 C73 Se13 117.8(9)
C74 C73 Se13 122.2(9)
C75 C74 C73 120.0
C75 C74 H74 120.0
C73 C74 H74 120.0
C74 C75 C76 120.0
C74 C75 H75 120.0
C76 C75 H75 120.0
C75 C76 C77 120.0
C75 C76 H76 120.0
C77 C76 H76 120.0
C76 C77 C78 120.0
C76 C77 H77 120.0
C78 C77 H77 120.0
C79 C84 C83 120.0
C79 C84 H84 120.0
C83 C84 H84 120.0
C84 C79 C80 120.0
C84 C79 Se14 118.0(12)
C80 C79 Se14 121.9(12)
C84 C79 S14 118.0(12)
C80 C79 S14 121.9(12)
C81 C80 C79 120.0
C81 C80 H80 120.0
C79 C80 H80 120.0
C80 C81 C82 120.0
C80 C81 H81 120.0
C82 C81 H81 120.0
C83 C82 C81 120.0
C83 C82 H82 120.0
C81 C82 H82 120.0
C82 C83 C84 120.0
C82 C83 H83 120.0
C84 C83 H83 120.0
C86 C85 C90 120.0
C86 C85 Se15 131.6(16)
C90 C85 Se15 108.2(16)
C86 C85 S15 131.6(16)
C90 C85 S15 108.2(16)
C85 C86 C87 120.0
C85 C86 H86 120.0
C87 C86 H86 120.0
C88 C87 C86 120.0
C88 C87 H87 120.0
C86 C87 H87 120.0
C89 C88 C87 120.0
C89 C88 H88 120.0
C87 C88 H88 120.0
C88 C89 C90 120.0
C88 C89 H89 120.0
C90 C89 H89 120.0
C89 C90 C85 120.0
C89 C90 H90 120.0
C85 C90 H90 120.0
C104 C105 C106 120.0
C104 C105 H105 120.0
C106 C105 H105 120.0
C103 C104 C105 120.0
C103 C104 H104 120.0
C105 C104 H104 120.0
C104 C103 C108 120.0
C104 C103 Se18 117.8(19)
C108 C103 Se18 122.0(19)
C104 C103 S18 117.8(19)
C108 C103 S18 122.0(19)
C107 C108 C103 120.0
C107 C108 H108 120.0
C103 C108 H108 120.0
C106 C107 C108 120.0
C106 C107 H107 120.0
C108 C107 H107 120.0
C107 C106 C105 120.0
C107 C106 H106 120.0
C105 C106 H106 120.0
C125 C111 C118 132(5)
C116 C117 C123 131(6)
C122 C116 C117 117(7)
C122 C115 N1 96(3)
C116 C122 C115 107(4)

loop_
_geom_bond_atom_site_label_1
_geom_bond_atom_site_label_2
_geom_bond_distance
Au01 Au04 2.7559(16)
Au01 Au0D 2.7600(15)
Au01 Au08 2.7704(16)
Au01 Au02 2.7750(16)
Au01 Au03 2.7808(14)
Au01 Au0B 2.7846(15)
Au01 Au0A 2.7854(14)
Au01 Au06 2.7861(15)
Au01 Au0C 2.7899(14)
Au01 Au05 2.7901(16)
Au01 Au09 2.7982(15)
Au01 Au07 2.8075(15)
Au02 Se16 2.487(3)
Au02 S16 2.487(3)
Au02 Au0B 2.8090(16)
Au02 Au07 2.8949(17)
Au02 Au04 2.9247(15)
Au02 Au06 2.9568(17)
Au02 Au0A 2.9961(18)
Au02 Au0I 3.0235(17)
Au02 Au0G 3.1059(16)
Au02 Au0F 3.2011(17)
Au03 Se9 2.487(3)
Au03 S9 2.487(3)
Au03 Au06 2.8352(16)
Au03 Au09 2.8682(17)
Au03 Au05 2.9452(18)
Au03 Au0C 2.9672(16)
Au03 Au04 2.9822(17)
Au03 Au0K 2.9893(18)
Au03 Au0J 3.1816(19)
Au03 Au0M 3.2606(18)
Au04 Se12 2.487(3)
Au04 S12 2.487(3)
Au04 Au07 2.8398(17)
Au04 Au09 2.8992(17)
Au04 Au06 2.9994(16)
Au04 Au0F 3.1052(17)
Au04 Au0J 3.1438(18)
Au04 Au0P 3.2184(18)
Au05 Se13 2.493(3)
Au05 Au09 2.8194(16)
Au05 Au08 2.9200(15)
Au05 Au0D 2.9215(17)
Au05 Au0C 3.0229(17)
Au05 Au0M 3.0778(16)
Au05 Au0L 3.1021(18)
Au05 Au0E 3.1373(16)
Au06 Se1 2.508(3)
Au06 S1 2.508(3)
Au06 Au0C 2.8866(18)
Au06 Au0B 2.9430(17)
Au06 Au0K 3.0741(18)
Au06 Au0I 3.1108(17)
Au06 Au0J 3.2232(18)
Au07 Se7 2.536(3)
Au07 S7 2.536(3)
Au07 Au0A 2.8817(16)
Au07 Au0D 2.9545(18)
Au07 Au0P 3.0459(18)
Au07 Au0F 3.0673(18)
Au07 Au09 3.1428(17)
Au07 Au0O 3.1652(19)
Au08 Se6 2.499(3)
Au08 S6 2.499(3)
Au08 Au0C 2.8315(17)
Au08 Au0A 2.9350(17)
Au08 Au0D 2.9545(16)
Au08 Au0B 2.9728(17)
Au08 Au0E 3.0725(17)
Au08 Au0N 3.0834(18)
Au08 Au0H 3.1148(18)
Au09 Se18 2.525(4)
Au09 S18 2.525(4)
Au09 Au0D 2.9864(17)
Au09 Au0P 3.0485(18)
Au09 Au0M 3.0982(18)
Au09 Au0L 3.2228(18)
Au0A Se3 2.475(3)
Au0A S3 2.475(3)
Au0A Au0D 2.8161(16)
Au0A Au0B 2.9619(18)
Au0A Au0H 3.1163(19)
Au0A Au0O 3.1749(18)
Au0A Au0G 3.2128(17)
Au0B Se15 2.493(4)
Au0B S15 2.493(4)
Au0B Au0C 2.9156(17)
Au0B Au0N 3.0843(18)
Au0B Au0G 3.1311(17)
Au0B Au0I 3.1518(18)
Au0C Se10 2.492(3)
Au0C S10 2.492(3)
Au0C Au0N 3.0913(17)
Au0C Au0K 3.1600(18)
Au0C Au0E 3.1623(19)
Au0D Se4 2.513(3)
Au0D S4 2.513(3)
Au0D Au0O 3.0070(18)
Au0D Au0L 3.1059(18)
Au0D Au0H 3.2507(18)
Au0E Se14 2.393(4)
Au0E S14 2.393(4)
Au0E Se13 2.415(3)
Au0F Se17 2.398(4)
Au0F S17 2.398(4)
Au0F Se16 2.421(3)
Au0F S16 2.421(3)
Au0G Se2 2.395(4)
Au0G S2 2.395(4)
Au0G Se3 2.413(4)
Au0G S3 2.413(4)
Au0H Se8 2.382(4)
Au0H S8 2.382(4)
Au0H Se6 2.418(3)
Au0H S6 2.418(3)
Au0I Se2 2.405(4)
Au0I S2 2.405(4)
Au0I Se1 2.425(4)
Au0I S1 2.425(4)
Au0J Se11 2.402(4)
Au0J S11 2.402(4)
Au0J Se12 2.421(3)
Au0J S12 2.421(3)
Au0K Se11 2.387(4)
Au0K S11 2.387(4)
Au0K Se10 2.427(4)
Au0K S10 2.427(4)
Au0L Se5 2.407(4)
Au0L S5 2.407(4)
Au0L Se4 2.412(4)
Au0L S4 2.412(4)
Au0M Se9 2.388(4)
Au0M S9 2.388(4)
Au0M Se5 2.393(4)
Au0M S5 2.393(4)
Au0N Se14 2.398(4)
Au0N S14 2.398(4)
Au0N Se15 2.407(4)
Au0N S15 2.407(4)
Au0O Se8 2.392(4)
Au0O S8 2.392(4)
Au0O Se7 2.427(4)
Au0O S7 2.427(4)
Au0P Se17 2.378(4)
Au0P S17 2.378(4)
Au0P Se18 2.417(4)
Au0P S18 2.417(4)
Se13 C73 1.903(11)
S1 C1 1.877(14)
Se1 C1 1.877(14)
S2 C7 1.900(15)
Se2 C7 1.900(15)
S3 C13 1.918(14)
Se3 C13 1.918(14)
S4 C19 1.944(14)
Se4 C19 1.944(14)
S5 C25 1.905(15)
Se5 C25 1.905(15)
S6 C49 1.870(13)
Se6 C49 1.870(13)
S7 C37 1.896(14)
Se7 C37 1.896(14)
S8 C43 1.903(17)
Se8 C43 1.903(17)
S9 C31 1.929(16)
Se9 C31 1.929(16)
S10 C55 1.815(16)
Se10 C55 1.815(16)
S11 C61 1.975(17)
Se11 C61 1.975(17)
S12 C67 1.911(13)
Se12 C67 1.911(13)
S14 C79 1.878(14)
Se14 C79 1.878(14)
S15 C85 1.732(19)
Se15 C85 1.732(19)
S16 C91 1.903(11)
Se16 C91 1.903(11)
S17 C97 1.854(15)
Se17 C97 1.854(15)
S18 C103 1.808(19)
Se18 C103 1.808(19)
C24 C19 1.3900
C24 C23 1.3900
C24 H24 0.9300
C19 C20 1.3900
C20 C21 1.3900
C20 H20 0.9300
C21 C22 1.3900
C21 H21 0.9300
C22 C23 1.3900
C22 H22 0.9300
C23 H23 0.9300
C25 C26 1.3900
C25 C30 1.3900
C26 C27 1.3900
C26 H26 0.9300
C27 C28 1.3900
C27 H27 0.9300
C28 C29 1.3900
C28 H28 0.9300
C29 C30 1.3900
C29 H29 0.9300
C30 H30 0.9300
C35 C36 1.3900
C35 C34 1.3900
C35 H35 0.9300
C36 C31 1.3900
C36 H36 0.9300
C31 C32 1.3900
C32 C33 1.3900
C32 H32 0.9300
C33 C34 1.3900
C33 H33 0.9300
C34 H34 0.9300
C14 C13 1.3900
C14 C15 1.3900
C14 H14 0.9300
C13 C18 1.3900
C18 C17 1.3900
C18 H18 0.9300
C17 C16 1.3900
C17 H17 0.9300
C16 C15 1.3900
C16 H16 0.9300
C15 H15 0.9300
C7 C8 1.3900
C7 C12 1.3900
C8 C9 1.3900
C8 H8 0.9300
C9 C10 1.3900
C9 H9 0.9300
C10 C11 1.3900
C10 H10 0.9300
C11 C12 1.3900
C11 H11 0.9300
C12 H12 0.9300
C1 C2 1.3900
C1 C6 1.3900
C2 C3 1.3900
C2 H2 0.9300
C3 C4 1.3900
C3 H3 0.9300
C4 C5 1.3900
C4 H4 0.9300
C5 C6 1.3900
C5 H5 0.9300
C6 H6 0.9300
C72 C67 1.3900
C72 C71 1.3900
C72 H72 0.9300
C67 C68 1.3900
C68 C69 1.3900
C68 H68 0.9300
C69 C70 1.3900
C69 H69 0.9300
C70 C71 1.3900
C70 H70 0.9300
C71 H71 0.9300
C61 C62 1.3900
C61 C66 1.3900
C62 C63 1.3900
C62 H62 0.9300
C63 C64 1.3900
C63 H63 0.9300
C64 C65 1.3900
C64 H64 0.9300
C65 C66 1.3900
C65 H65 0.9300
C66 H66 0.9300
C55 C56 1.3900
C55 C60 1.3900
C56 C57 1.3900
C56 H56 0.9300
C57 C58 1.3900
C57 H57 0.9300
C58 C59 1.3900
C58 H58 0.9300
C59 C60 1.3900
C59 H59 0.9300
C60 H60 0.9300
C49 C50 1.3900
C49 C54 1.3900
C50 C51 1.3900
C50 H50 0.9300
C51 C52 1.3900
C51 H51 0.9300
C52 C53 1.3900
C52 H52 0.9300
C53 C54 1.3900
C53 H53 0.9300
C54 H54 0.9300
C44 C45 1.3900
C44 C43 1.3900
C44 H44 0.9300
C45 C46 1.3900
C45 H45 0.9300
C46 C47 1.3900
C46 H46 0.9300
C47 C48 1.3900
C47 H47 0.9300
C48 C43 1.3900
C48 H48 0.9300
C37 C38 1.3900
C37 C42 1.3900
C38 C39 1.3900
C38 H38 0.9300
C39 C40 1.3900
C39 H39 0.9300
C40 C41 1.3900
C40 H40 0.9300
C41 C42 1.3900
C41 H41 0.9300
C42 H42 0.9300
C96 C91 1.3900
C96 C95 1.3900
C96 H96 0.9300
C91 C92 1.3900
C92 C93 1.3900
C92 H92 0.9300
C93 C94 1.3900
C93 H93 0.9300
C94 C95 1.3900
C94 H94 0.9300
C95 H95 0.9300
C97 C98 1.3900
C97 C102 1.3900
C98 C99 1.3900
C98 H98 0.9300
C99 C100 1.3900
C99 H99 0.9300
C100 C101 1.3900
C100 H100 0.9300
C101 C102 1.3900
C101 H101 0.9300
C102 H102 0.9300
C78 C73 1.3900
C78 C77 1.3900
C78 H78 0.9300
C73 C74 1.3900
C74 C75 1.3900
C74 H74 0.9300
C75 C76 1.3900
C75 H75 0.9300
C76 C77 1.3900
C76 H76 0.9300
C77 H77 0.9300
C84 C79 1.3900
C84 C83 1.3900
C84 H84 0.9300
C79 C80 1.3900
C80 C81 1.3900
C80 H80 0.9300
C81 C82 1.3900
C81 H81 0.9300
C82 C83 1.3900
C82 H82 0.9300
C83 H83 0.9300
C85 C86 1.3900
C85 C90 1.3900
C86 C87 1.3900
C86 H86 0.9300
C87 C88 1.3900
C87 H87 0.9300
C88 C89 1.3900
C88 H88 0.9300
C89 C90 1.3900
C89 H89 0.9300
C90 H90 0.9300
C105 C104 1.3900
C105 C106 1.3900
C105 H105 0.9300
C104 C103 1.3900
C104 H104 0.9300
C103 C108 1.3900
C108 C107 1.3900
C108 H108 0.9300
C107 C106 1.3900
C107 H107 0.9300
C106 H106 0.9300
N1 C115 1.86(8)
C118 C111 1.77(7)
C111 C125 1.72(7)
C117 C116 1.63(9)
C117 C123 1.80(8)
C112 C113 1.77(13)
C116 C122 1.51(7)
C115 C122 1.60(5)
